data_4328875
loop_
_publ_author_name
'Diana Endara'
'Marie Colmont'
'Marielle Huv\'e'
'Gr\'egory Tricot'
'Laurent Carpentier'
'Olivier Mentr\'e'

_publ_section_title
;
 Novel Tailormade Bi4MO4(PO4)2 Structural Type (M = Mg, Zn)
;
_journal_name_full 'Inorganic Chemistry'
_journal_page_first 4438
_journal_page_last 4447
_journal_paper_doi 10.1021/ic201572y
_journal_volume 51
_journal_year 2012
_chemical_formula_sum 'Bi4 O12 P2 Zn'
_chemical_formula_weight 1155.2
_chemical_name_systematic ' ?'
_space_group_IT_number 15
_symmetry_cell_setting monoclinic
_symmetry_space_group_name_Hall '-C 2yc'
_symmetry_space_group_name_H-M 'C 1 2/c 1'
_cell_angle_alpha 90
_cell_angle_beta 121.892(4)
_cell_angle_gamma 90
_cell_formula_units_Z 32
_cell_length_a 33.5044(3)
_cell_length_b 10.8211(9)
_cell_length_c 27.6486(2)
_cell_measurement_temperature 293
_cell_volume 8510.9(8)
_computing_publication_material 'Jana2000 (Petricek, Dusek & Palatinus, 2000)'
_computing_structure_refinement 'Jana2000 (Petricek, Dusek & Palatinus, 2000)'
_diffrn_ambient_temperature 293
_diffrn_measured_fraction_theta_full 1.00
_diffrn_radiation_type 'Mo K\a'
_diffrn_radiation_wavelength 0.71069
_diffrn_reflns_av_R_equivalents 0.0865
_diffrn_reflns_av_sigmaI/netI 0.0393
_diffrn_reflns_limit_h_max 55
_diffrn_reflns_limit_h_min -55
_diffrn_reflns_limit_k_max 18
_diffrn_reflns_limit_k_min -18
_diffrn_reflns_limit_l_max 46
_diffrn_reflns_limit_l_min -46
_diffrn_reflns_theta_full 36.28
_diffrn_reflns_theta_max 36.28
_diffrn_reflns_theta_min 1.43
_exptl_absorpt_coefficient_mu 68.531
_exptl_absorpt_correction_T_max 1.000
_exptl_absorpt_correction_T_min 1.000
_exptl_absorpt_correction_type empirical
_exptl_crystal_density_diffrn 7.2103
_exptl_crystal_description needle
_exptl_crystal_F_000 15609
_exptl_crystal_size_max 0.3
_exptl_crystal_size_mid 0.04
_exptl_crystal_size_min 0.03
_refine_diff_density_max 10.73
_refine_diff_density_min -5.37
_refine_ls_extinction_coef 304(5)
_refine_ls_extinction_method 'B-C type 1 gaussian isotropic (Becker & Coppens, 1974)'
_refine_ls_goodness_of_fit_gt 1.35
_refine_ls_goodness_of_fit_ref 1.75
_refine_ls_number_parameters 432
_refine_ls_number_reflns 20533
_refine_ls_R_factor_all 0.0700
_refine_ls_R_factor_gt 0.0438
_refine_ls_shift/su_max 0.0294
_refine_ls_shift/su_mean 0.0026
_refine_ls_structure_factor_coef F
_refine_ls_weighting_scheme unit
_refine_ls_wR_factor_gt 0.0442
_refine_ls_wR_factor_ref 0.0681
_reflns_number_gt 14481
_reflns_number_total 20533
_reflns_threshold_expression I>3\s(I)
_cod_data_source_file ic201572y_si_001_2.cif
_cod_data_source_block (II)
_cod_original_formula_sum 'Bi4 O12 P2 Zn1'
_cod_database_code 4328875

loop_
_symmetry_equiv_pos_site_id
_symmetry_equiv_pos_as_xyz
1 x,y,z
2 -x,y,1/2-z
3 -x,-y,-z
4 x,-y,1/2+z
5 1/2+x,1/2+y,z
6 1/2-x,1/2+y,1/2-z
7 1/2-x,1/2-y,-z
8 1/2+x,1/2-y,1/2+z

loop_
_atom_site_label
_atom_site_type_symbol
_atom_site_fract_x
_atom_site_fract_y
_atom_site_fract_z
_atom_site_adp_type
_atom_site_U_iso_or_equiv
_atom_site_symmetry_multiplicity
_atom_site_occupancy
_atom_site_calc_flag
Bi1 Bi 0.022971(18) 0.88269(5) 0.19926(2) Uani 0.00694(15) 8 1 d
Bi2 Bi 0.186247(18) 0.87685(5) 0.19676(2) Uani 0.00653(14) 8 1 d
Bi3 Bi 0.062722(18) 0.62604(5) 0.30129(2) Uani 0.00676(15) 8 1 d
Bi4 Bi 0.153047(18) 0.91360(5) 0.30662(2) Uani 0.00769(15) 8 1 d
Bi5 Bi 0.046070(18) 0.35293(5) 0.07004(2) Uani 0.00772(15) 8 1 d
Bi6 Bi 0.200741(19) 0.59867(6) 0.42827(2) Uani 0.00926(16) 8 1 d
Bi7 Bi 0.225914(17) 0.62946(5) 0.29982(2) Uani 0.00596(14) 8 1 d
Bi8 Bi 0.062005(17) 1.13881(5) 0.30236(2) Uani 0.00557(14) 8 1 d
Bi9 Bi 0.227055(18) 1.13620(5) 0.29953(2) Uani 0.00638(14) 8 1 d
Bi10 Bi 0.149003(18) 0.39626(5) 0.30038(2) Uani 0.00679(15) 8 1 d
Bi11 Bi 0.206666(19) 1.13098(5) 0.42854(2) Uani 0.00776(15) 8 1 d
Bi12 Bi 0.312374(18) 0.88947(5) 0.30635(2) Uani 0.00622(14) 8 1 d
Bi13 Bi -0.049787(18) 0.12203(5) -0.07491(2) Uani 0.00757(15) 8 1 d
Bi14 Bi 0.020207(17) 0.37989(5) 0.19386(2) Uani 0.00636(14) 8 1 d
Bi15 Bi 0.096980(18) 0.15555(5) 0.19039(2) Uani 0.00693(15) 8 1 d
Bi16 Bi 0.095850(18) 0.65657(5) 0.19310(2) Uani 0.00666(15) 8 1 d
Zn1 Zn -0.12206(7) 0.22251(19) -0.00295(8) Uani 0.0107(6) 8 1 d
Zn2 Zn -0.12427(6) 0.54032(18) 0.00347(7) Uani 0.0088(5) 8 1 d
Zn3 Zn -0.18896(7) -0.1164(2) -0.04782(8) Uani 0.0125(6) 8 1 d
Zn4 Zn 0.07201(7) 0.83983(19) 0.45383(8) Uani 0.0112(6) 8 1 d
P1 P -0.13032(13) 0.3665(4) 0.09219(16) Uiso 0.0067(6) 8 1 d
P2 P 0.01645(13) 0.6103(4) 0.42145(15) Uani 0.0080(11) 8 1 d
P3 P -0.22415(14) 0.1417(4) -0.08447(16) Uiso 0.0075(6) 8 1 d
P4 P -0.01836(14) 0.0990(4) 0.08136(16) Uani 0.0089(11) 8 1 d
P5 P 0.12711(14) 0.8664(4) 0.40779(15) Uani 0.0075(11) 8 1 d
P6 P 0.12600(13) 0.8797(4) 0.59220(14) Uani 0.0061(11) 8 1 d
P7 P -0.23037(13) 0.6325(4) -0.08152(16) Uani 0.0078(11) 8 1 d
P8 P -0.12709(12) 0.3859(3) -0.09417(15) Uiso 0.0044(5) 8 1 d
O1 O 0 1.2586(13) 0.25 Uiso 0.0026(19) 4 1 d
O2 O 0 0.7554(13) 0.25 Uiso 0.005(2) 4 1 d
O3 O 0 1.0161(16) 0.25 Uiso 0.011(3) 4 1 d
O4 O 0 0.5109(14) 0.25 Uiso 0.007(2) 4 1 d
O5 O 0.0805(4) 0.5029(10) 0.2485(5) Uiso 0.0070(16) 8 1 d
O6 O 0.2499(4) 0.7582(10) 0.2547(4) Uiso 0.0056(15) 8 1 d
O7 O 0.0776(4) 1.2475(10) 0.2470(4) Uiso 0.0053(15) 8 1 d
O8 O 0.2490(4) 1.0078(10) 0.2463(5) Uiso 0.0078(16) 8 1 d
O9 O 0.1655(4) 0.2513(10) 0.2394(5) Uiso 0.0074(16) 8 1 d
O10 O 0.0804(4) 0.7491(10) 0.2515(4) Uiso 0.0053(15) 8 1 d
O11 O 0.1691(4) 0.9995(10) 0.2478(5) Uiso 0.0076(16) 8 1 d
O12 O -0.0733(4) 0.1478(11) -0.1599(5) Uiso 0.0095(18) 8 1 d
O13 O 0.1788(4) 1.1113(10) 0.3420(5) Uiso 0.0073(16) 8 1 d
O14 O 0.1650(4) 0.7512(10) 0.2450(5) Uiso 0.0068(16) 8 1 d
O15 O 0.0833(4) 1.0018(10) 0.2560(5) Uiso 0.0069(16) 8 1 d
O16 O 0.1675(4) 0.5009(10) 0.2447(5) Uiso 0.0071(16) 8 1 d
O17 O 0.0670(4) 0.3454(11) 0.1544(5) Uiso 0.0102(18) 8 1 d
O18 O 0.1398(5) 0.9866(13) 0.3906(6) Uiso 0.017(2) 8 1 d
O19 O 0.1161(5) 0.7612(13) 0.6159(6) Uiso 0.014(2) 8 1 d
O20 O 0.1704(5) 0.5762(12) 0.3432(5) Uiso 0.014(2) 8 1 d
O21 O -0.1727(4) 0.1397(12) -0.0670(5) Uiso 0.013(2) 8 1 d
O22 O -0.1079(5) 0.2621(13) -0.0994(6) Uiso 0.016(2) 8 1 d
O23 O -0.2323(5) 0.0237(13) -0.0583(6) Uiso 0.015(2) 8 1 d
O24 O -0.0181(5) -0.0460(12) 0.0799(6) Uiso 0.014(2) 8 1 d
O25 O -0.2329(5) 0.2588(14) -0.0604(6) Uiso 0.020(3) 8 1 d
O26 O -0.2559(5) 0.1357(13) -0.1485(6) Uiso 0.017(2) 8 1 d
O27 O -0.1212(4) 0.3887(12) -0.0355(5) Uiso 0.013(2) 8 1 d
O28 O 0.1773(5) 0.8785(12) 0.6084(5) Uiso 0.014(2) 8 1 d
O29 O -0.2425(5) 0.7649(13) -0.0706(6) Uiso 0.017(2) 8 1 d
O30 O 0.0694(5) 0.6530(12) 0.4571(5) Uiso 0.014(2) 8 1 d
O31 O -0.0997(5) 0.4949(13) -0.0991(6) Uiso 0.016(2) 8 1 d
O32 O 0.1170(4) 0.9880(12) 0.6206(5) Uiso 0.013(2) 8 1 d
O33 O -0.1775(5) 0.3971(13) -0.1422(6) Uiso 0.015(2) 8 1 d
O34 O -0.1273(5) 0.2551(15) 0.0613(6) Uiso 0.020(3) 8 1 d
O35 O 0.1384(5) 0.8726(15) 0.4696(7) Uiso 0.021(3) 8 1 d
O36 O -0.2481(5) 0.5391(14) -0.0553(6) Uiso 0.018(2) 8 1 d
O37 O -0.0033(5) 0.6270(14) 0.3579(6) Uiso 0.019(2) 8 1 d
O38 O -0.1776(5) 0.3519(15) 0.0905(7) Uiso 0.021(3) 8 1 d
O39 O 0.0234(5) 0.1364(14) 0.0761(6) Uiso 0.018(2) 8 1 d
O40 O -0.1357(6) 0.4922(15) 0.0629(7) Uiso 0.021(3) 8 1 d
O41 O -0.0891(5) 0.3748(14) 0.1537(6) Uiso 0.019(2) 8 1 d
O42 O -0.0097(6) 0.1383(16) 0.1380(7) Uiso 0.024(3) 8 1 d
O43 O -0.2538(5) 0.6137(15) -0.1458(7) Uiso 0.021(3) 8 1 d
O44 O -0.0623(5) 0.1464(14) 0.0287(6) Uiso 0.020(2) 8 1 d
O45 O 0.0130(7) 0.4782(18) 0.4362(8) Uiso 0.029(3) 8 1 d
O46 O -0.0090(5) 0.6960(14) 0.4412(6) Uiso 0.019(2) 8 1 d
O47 O 0.1521(6) 0.7602(18) 0.3991(8) Uiso 0.028(3) 8 1 d
O48 O -0.1773(5) 0.6346(14) -0.0524(6) Uiso 0.019(2) 8 1 d
O49 O 0.0912(7) 0.8833(18) 0.5292(8) Uiso 0.030(3) 8 1 d
O50 O 0.0744(6) 0.8432(16) 0.3749(7) Uiso 0.023(3) 8 1 d

loop_
_atom_site_aniso_label
_atom_site_aniso_type_symbol
_atom_site_aniso_U_11
_atom_site_aniso_U_22
_atom_site_aniso_U_33
_atom_site_aniso_U_12
_atom_site_aniso_U_13
_atom_site_aniso_U_23
Bi1 Bi 0.00757(18) 0.00753(19) 0.00304(16) 0.00010(14) 0.00097(14) 0.00066(14)
Bi2 Bi 0.00739(18) 0.00789(19) 0.00208(16) 0.00059(14) 0.00098(14) -0.00082(13)
Bi3 Bi 0.00852(19) 0.00888(19) 0.00110(15) -0.00193(15) 0.00133(14) 0.00048(13)
Bi4 Bi 0.00702(18) 0.0111(2) 0.00511(17) 0.00182(15) 0.00330(15) 0.00410(15)
Bi5 Bi 0.00797(18) 0.0120(2) 0.00135(16) -0.00001(15) 0.00121(14) -0.00001(14)
Bi6 Bi 0.00805(19) 0.0152(2) 0.00247(17) 0.00016(16) 0.00135(15) -0.00035(15)
Bi7 Bi 0.00679(18) 0.00778(18) 0.00194(16) 0.00027(14) 0.00137(14) -0.00014(13)
Bi8 Bi 0.00612(17) 0.00724(18) 0.00177(15) -0.00010(14) 0.00102(14) 0.00057(13)
Bi9 Bi 0.00647(18) 0.00696(18) 0.00296(16) -0.00007(14) 0.0006(2) -0.0006(2)
Bi10 Bi 0.00826(18) 0.00839(19) 0.00324(16) 0.00065(15) 0.00272(15) 0.00129(14)
Bi11 Bi 0.01014(19) 0.0101(2) 0.00218(16) 0.00068(16) 0.00269(15) 0.00007(14)
Bi12 Bi 0.00707(18) 0.00803(19) 0.00166(16) -0.00042(14) 0.0010(2) 0.0005(2)
Bi13 Bi 0.00812(18) 0.0121(2) 0.00144(16) 0.00080(15) 0.00183(14) 0.00195(14)
Bi14 Bi 0.00617(17) 0.00688(18) 0.00368(16) 0.00009(14) 0.0010(2) 0.0006(2)
Bi15 Bi 0.00731(18) 0.00906(19) 0.00404(17) -0.00124(15) 0.0027(2) -0.0024(2)
Bi16 Bi 0.00677(18) 0.00969(19) 0.00339(16) -0.00098(15) 0.0026(2) -0.0022(2)
Zn1 Zn 0.0105(7) 0.0130(8) 0.0063(6) 0.0008(6) 0.0029(6) -0.0004(6)
Zn2 Zn 0.0094(7) 0.0115(7) 0.0031(6) 0.0007(5) 0.0017(5) 0.0000(5)
Zn3 Zn 0.0099(7) 0.0200(9) 0.0055(6) 0.0015(6) 0.0026(6) 0.0011(6)
Zn4 Zn 0.0114(7) 0.0146(8) 0.0051(6) 0.0004(6) 0.0027(6) 0.0002(6)
P2 P 0.0051(13) 0.0101(15) 0.0020(12) -0.0008(11) -0.0028(10) -0.0009(11)
P4 P 0.0075(14) 0.0123(16) 0.0030(13) -0.0007(12) 0.0002(11) -0.0014(11)
P5 P 0.0104(14) 0.0088(14) 0.0026(12) 0.0003(12) 0.0029(11) -0.0006(11)
P6 P 0.0094(14) 0.0069(13) 0.0004(11) 0.0006(11) 0.0015(11) -0.0002(10)
P7 P 0.0062(13) 0.0086(14) 0.0040(13) -0.0021(11) -0.0004(11) -0.0010(11)

loop_
_atom_type_symbol
_atom_type_scat_dispersion_real
_atom_type_scat_dispersion_imag
_atom_type_scat_source
_atom_type_scat_Cromer_Mann_a1
_atom_type_scat_Cromer_Mann_b1
_atom_type_scat_Cromer_Mann_a2
_atom_type_scat_Cromer_Mann_b2
_atom_type_scat_Cromer_Mann_a3
_atom_type_scat_Cromer_Mann_b3
_atom_type_scat_Cromer_Mann_a4
_atom_type_scat_Cromer_Mann_b4
_atom_type_scat_Cromer_Mann_c
O 0.011 0.006 'International Tables Vol C Tables  4.2.6.8 and 6.1.1.4' 3.0485 13.2771 2.2868 5.7011 1.5463 0.3239 0.867 32.908901 0.2508
P 0.102 0.094 'International Tables Vol C Tables  4.2.6.8 and 6.1.1.4' 6.4345 1.9067 4.1791 27.157 1.78 0.526 1.4908 68.164497 1.1149
Zn 0.284 1.430 'International Tables Vol C Tables  4.2.6.8 and 6.1.1.4' 14.0743 3.2655 7.0318 0.2333 5.1652 10.3163 2.41 58.709702 1.3041
Bi -4.108 10.257 'International Tables Vol C Tables  4.2.6.8 and 6.1.1.4' 33.3689 0.704 12.951 2.9238 16.5877 8.7937 6.4692 48.0093 13.5782

loop_
_geom_angle_atom_site_label_1
_geom_angle_atom_site_label_2
_geom_angle_atom_site_label_3
_geom_angle_site_symmetry_1
_geom_angle_site_symmetry_3
_geom_angle
_geom_angle_publ_flag
O2 Bi1 O3 . . 72.5(4) yes
O2 Bi1 O10 . . 71.2(4) yes
O2 Bi1 O12 . 3_565 134.2(4) yes
O2 Bi1 O15 . . 112.4(4) yes
O2 Bi1 O24 . 1_565 135.6(3) yes
O2 Bi1 O50 . 2_555 74.3(4) yes
O3 Bi1 O10 . . 116.5(4) yes
O3 Bi1 O12 . 3_565 147.4(4) yes
O3 Bi1 O15 . . 71.9(4) yes
O3 Bi1 O24 . 1_565 113.2(4) yes
O3 Bi1 O50 . 2_555 84.9(4) yes
O10 Bi1 O12 . 3_565 68.9(5) yes
O10 Bi1 O15 . . 76.4(4) yes
O10 Bi1 O24 . 1_565 129.3(5) yes
O10 Bi1 O50 . 2_555 130.2(4) yes
O12 Bi1 O15 3_565 . 78.9(5) yes
O12 Bi1 O24 3_565 1_565 64.0(4) yes
O12 Bi1 O50 3_565 2_555 117.2(5) yes
O15 Bi1 O24 . 1_565 110.9(4) yes
O15 Bi1 O50 . 2_555 151.6(5) yes
O24 Bi1 O50 1_565 2_555 63.0(5) yes
O6 Bi2 O8 . . 72.8(4) yes
O6 Bi2 O11 . . 110.6(4) yes
O6 Bi2 O14 . . 73.4(4) yes
O6 Bi2 O22 . 3_565 113.7(4) yes
O6 Bi2 O32 . 4_574 172.3(5) yes
O8 Bi2 O11 . . 73.5(5) yes
O8 Bi2 O14 . . 119.6(4) yes
O8 Bi2 O22 . 3_565 160.1(5) yes
O8 Bi2 O32 . 4_574 106.2(4) yes
O11 Bi2 O14 . . 73.6(5) yes
O11 Bi2 O22 . 3_565 118.3(4) yes
O11 Bi2 O32 . 4_574 76.1(4) yes
O14 Bi2 O22 . 3_565 80.1(4) yes
O14 Bi2 O32 . 4_574 113.0(5) yes
O22 Bi2 O32 3_565 4_574 64.6(4) yes
O2 Bi3 O4 . . 72.2(4) yes
O2 Bi3 O5 . . 115.2(3) yes
O2 Bi3 O10 . . 72.9(3) yes
O2 Bi3 O41 . 2_555 143.5(4) yes
O2 Bi3 O50 . . 71.8(4) yes
O4 Bi3 O5 . . 74.9(3) yes
O4 Bi3 O10 . . 114.8(3) yes
O4 Bi3 O41 . 2_555 73.7(4) yes
O4 Bi3 O50 . . 128.3(4) yes
O5 Bi3 O10 . . 72.9(4) yes
O5 Bi3 O41 . 2_555 66.8(5) yes
O5 Bi3 O50 . . 155.6(5) yes
O10 Bi3 O41 . 2_555 134.8(5) yes
O10 Bi3 O50 . . 88.2(5) yes
O41 Bi3 O50 2_555 . 122.6(5) yes
O10 Bi4 O11 . . 111.1(4) yes
O10 Bi4 O13 . . 149.0(4) yes
O10 Bi4 O14 . . 66.3(4) yes
O10 Bi4 O15 . . 66.2(3) yes
O10 Bi4 O18 . . 99.7(4) yes
O10 Bi4 O43 . 8_565 131.5(4) yes
O11 Bi4 O13 . . 74.8(5) yes
O11 Bi4 O14 . . 67.5(4) yes
O11 Bi4 O15 . . 86.4(5) yes
O11 Bi4 O18 . . 137.4(4) yes
O11 Bi4 O43 . 8_565 74.4(5) yes
O13 Bi4 O14 . . 137.9(5) yes
O13 Bi4 O15 . . 84.4(4) yes
O13 Bi4 O18 . . 63.9(5) yes
O13 Bi4 O43 . 8_565 79.5(5) yes
O14 Bi4 O15 . . 110.6(4) yes
O14 Bi4 O18 . . 154.9(4) yes
O14 Bi4 O43 . 8_565 73.0(4) yes
O15 Bi4 O18 . . 79.6(4) yes
O15 Bi4 O43 . 8_565 157.6(5) yes
O18 Bi4 O43 . 8_565 106.7(5) yes
O17 Bi5 O19 . 4_564 73.8(6) yes
O17 Bi5 O31 . 3_565 83.9(5) yes
O17 Bi5 O39 . . 79.6(5) yes
O17 Bi5 O45 . 2_555 82.7(6) yes
O19 Bi5 O31 4_564 3_565 79.1(5) yes
O19 Bi5 O39 4_564 . 73.9(5) yes
O19 Bi5 O45 4_564 2_555 156.2(6) yes
O31 Bi5 O39 3_565 . 151.3(4) yes
O31 Bi5 O45 3_565 2_555 95.0(6) yes
O39 Bi5 O45 . 2_555 106.0(7) yes
O20 Bi6 O23 . 8_555 88.2(5) yes
O20 Bi6 O29 . 8_565 89.8(6) yes
O20 Bi6 O38 . 2_555 75.3(5) yes
O20 Bi6 O40 . 2_555 97.2(6) yes
O20 Bi6 O47 . . 81.5(7) yes
O23 Bi6 O29 8_555 8_565 71.0(5) yes
O23 Bi6 O38 8_555 2_555 69.5(5) yes
O23 Bi6 O40 8_555 2_555 119.5(5) yes
O23 Bi6 O47 8_555 . 155.7(8) yes
O29 Bi6 O38 8_565 2_555 138.0(6) yes
O29 Bi6 O40 8_565 2_555 167.3(6) yes
O29 Bi6 O47 8_565 . 86.9(7) yes
O38 Bi6 O40 2_555 2_555 54.4(6) yes
O38 Bi6 O47 2_555 . 127.8(6) yes
O40 Bi6 O47 2_555 . 83.8(7) yes
O6 Bi7 O8 . 6_545 72.9(5) yes
O6 Bi7 O14 . . 74.1(5) yes
O6 Bi7 O16 . . 116.4(4) yes
O6 Bi7 O20 . . 151.6(4) yes
O6 Bi7 O28 . 7_566 86.7(4) yes
O8 Bi7 O14 6_545 . 115.9(4) yes
O8 Bi7 O16 6_545 . 72.9(5) yes
O8 Bi7 O20 6_545 . 131.0(4) yes
O8 Bi7 O28 6_545 7_566 84.3(4) yes
O14 Bi7 O16 . . 75.2(4) yes
O14 Bi7 O20 . . 80.4(5) yes
O14 Bi7 O28 . 7_566 145.3(4) yes
O16 Bi7 O20 . . 67.3(5) yes
O16 Bi7 O28 . 7_566 139.5(4) yes
O20 Bi7 O28 . 7_566 108.4(4) yes
O1 Bi8 O3 . . 72.2(5) yes
O1 Bi8 O7 . . 73.7(3) yes
O1 Bi8 O15 . . 118.1(3) yes
O1 Bi8 O18 . . 168.0(4) yes
O1 Bi8 O41 . 2_565 74.0(4) yes
O1 Bi8 O42 . 2_565 74.9(3) yes
O3 Bi8 O7 . . 110.4(3) yes
O3 Bi8 O15 . . 73.3(4) yes
O3 Bi8 O18 . . 108.4(4) yes
O3 Bi8 O41 . 2_565 144.1(5) yes
O3 Bi8 O42 . 2_565 74.9(3) yes
O7 Bi8 O15 . . 72.5(4) yes
O7 Bi8 O18 . . 116.2(5) yes
O7 Bi8 O41 . 2_565 70.6(5) yes
O7 Bi8 O42 . 2_565 144.4(4) yes
O15 Bi8 O18 . . 72.8(4) yes
O15 Bi8 O41 . 2_565 135.4(5) yes
O15 Bi8 O42 . 2_565 138.9(5) yes
O18 Bi8 O41 . 2_565 102.1(4) yes
O18 Bi8 O42 . 2_565 93.6(5) yes
O41 Bi8 O42 2_565 2_565 84.9(5) yes
O6 Bi9 O8 6_555 . 68.5(4) yes
O6 Bi9 O9 6_555 1_565 72.8(5) yes
O6 Bi9 O11 6_555 . 114.7(4) yes
O6 Bi9 O13 6_555 . 149.6(4) yes
O6 Bi9 O26 6_555 8_565 77.7(5) yes
O6 Bi9 O33 6_555 8_565 77.3(4) yes
O6 Bi9 O43 6_555 8_565 139.0(5) yes
O8 Bi9 O9 . 1_565 109.2(4) yes
O8 Bi9 O11 . . 70.9(5) yes
O8 Bi9 O13 . . 135.9(4) yes
O8 Bi9 O26 . 8_565 142.1(5) yes
O8 Bi9 O33 . 8_565 69.2(4) yes
O8 Bi9 O43 . 8_565 74.6(5) yes
O9 Bi9 O11 1_565 . 75.2(4) yes
O9 Bi9 O13 1_565 . 80.5(5) yes
O9 Bi9 O26 1_565 8_565 75.1(4) yes
O9 Bi9 O33 1_565 8_565 147.8(5) yes
O9 Bi9 O43 1_565 8_565 138.5(4) yes
O11 Bi9 O13 . . 70.6(5) yes
O11 Bi9 O26 . 8_565 142.2(5) yes
O11 Bi9 O33 . 8_565 129.4(4) yes
O11 Bi9 O43 . 8_565 67.1(4) yes
O13 Bi9 O26 . 8_565 81.8(5) yes
O13 Bi9 O33 . 8_565 124.1(4) yes
O13 Bi9 O43 . 8_565 71.4(5) yes
O26 Bi9 O33 8_565 8_565 87.4(4) yes
O26 Bi9 O43 8_565 8_565 127.9(4) yes
O33 Bi9 O43 8_565 8_565 73.3(5) yes
O5 Bi10 O7 . 1_545 68.7(3) yes
O5 Bi10 O9 . . 113.0(4) yes
O5 Bi10 O16 . . 82.2(5) yes
O5 Bi10 O20 . . 79.8(4) yes
O5 Bi10 O26 . 8_555 154.1(5) yes
O5 Bi10 O38 . 2_555 116.2(5) yes
O5 Bi10 O41 . 2_555 67.4(5) yes
O7 Bi10 O9 1_545 . 72.6(4) yes
O7 Bi10 O16 1_545 . 115.3(4) yes
O7 Bi10 O20 1_545 . 142.8(5) yes
O7 Bi10 O26 1_545 8_555 133.2(4) yes
O7 Bi10 O38 1_545 2_555 101.7(4) yes
O7 Bi10 O41 1_545 2_555 63.7(4) yes
O9 Bi10 O16 . . 68.0(4) yes
O9 Bi10 O20 . . 140.7(6) yes
O9 Bi10 O26 . 8_555 70.5(4) yes
O9 Bi10 O38 . 2_555 123.8(4) yes
O9 Bi10 O41 . 2_555 132.7(4) yes
O16 Bi10 O20 . . 78.0(5) yes
O16 Bi10 O26 . 8_555 75.6(4) yes
O16 Bi10 O38 . 2_555 142.9(4) yes
O16 Bi10 O41 . 2_555 147.9(4) yes
O20 Bi10 O26 . 8_555 82.8(5) yes
O20 Bi10 O38 . 2_555 74.4(5) yes
O20 Bi10 O41 . 2_555 86.5(6) yes
O26 Bi10 O38 8_555 2_555 76.7(5) yes
O26 Bi10 O41 8_555 2_555 130.5(4) yes
O38 Bi10 O41 2_555 2_555 53.9(5) yes
O13 Bi11 O18 . . 71.8(5) yes
O13 Bi11 O25 . 8_565 92.1(6) yes
O13 Bi11 O36 . 8_565 89.5(5) yes
O13 Bi11 O38 . 2_565 88.1(5) yes
O18 Bi11 O25 . 8_565 162.4(7) yes
O18 Bi11 O36 . 8_565 86.1(5) yes
O18 Bi11 O38 . 2_565 110.3(5) yes
O25 Bi11 O36 8_565 8_565 86.8(6) yes
O25 Bi11 O38 8_565 2_565 75.2(6) yes
O36 Bi11 O38 8_565 2_565 161.7(6) yes
O6 Bi12 O8 . . 72.7(4) yes
O6 Bi12 O9 . 6_555 73.2(4) yes
O6 Bi12 O16 . 6_555 115.1(4) yes
O6 Bi12 O19 . 7_566 104.5(4) yes
O6 Bi12 O31 . 8_565 162.8(4) yes
O6 Bi12 O33 . 8_565 133.7(5) yes
O8 Bi12 O9 . 6_555 114.1(4) yes
O8 Bi12 O16 . 6_555 73.1(5) yes
O8 Bi12 O19 . 7_566 174.1(6) yes
O8 Bi12 O31 . 8_565 120.7(4) yes
O8 Bi12 O33 . 8_565 72.8(4) yes
O9 Bi12 O16 6_555 6_555 73.1(5) yes
O9 Bi12 O19 6_555 7_566 69.3(4) yes
O9 Bi12 O31 6_555 8_565 107.2(4) yes
O9 Bi12 O33 6_555 8_565 150.6(5) yes
O16 Bi12 O19 6_555 7_566 112.8(5) yes
O16 Bi12 O31 6_555 8_565 80.7(4) yes
O16 Bi12 O33 6_555 8_565 82.6(5) yes
O19 Bi12 O31 7_566 8_565 61.1(4) yes
O19 Bi12 O33 7_566 8_565 106.7(4) yes
O31 Bi12 O33 8_565 8_565 51.4(4) yes
O12 Bi13 O22 . . 79.6(6) yes
O12 Bi13 O24 . 3_555 78.0(5) yes
O12 Bi13 O32 . 2_545 78.1(5) yes
O12 Bi13 O39 . 3_555 93.0(5) yes
O12 Bi13 O46 . 4_564 86.3(5) yes
O22 Bi13 O24 . 3_555 150.3(6) yes
O22 Bi13 O32 . 2_545 80.1(5) yes
O22 Bi13 O39 . 3_555 148.0(4) yes
O22 Bi13 O46 . 4_564 79.3(6) yes
O24 Bi13 O32 3_555 2_545 113.7(5) yes
O24 Bi13 O39 3_555 3_555 52.9(5) yes
O24 Bi13 O46 3_555 4_564 80.0(6) yes
O32 Bi13 O39 2_545 3_555 67.9(4) yes
O32 Bi13 O46 2_545 4_564 156.1(4) yes
O39 Bi13 O46 3_555 4_564 131.7(6) yes
O1 Bi14 O4 1_545 . 68.7(4) yes
O1 Bi14 O5 1_545 . 110.9(4) yes
O1 Bi14 O7 1_545 1_545 70.1(4) yes
O1 Bi14 O17 1_545 . 134.3(4) yes
O1 Bi14 O37 1_545 2_555 140.2(5) yes
O1 Bi14 O42 1_545 . 73.6(5) yes
O4 Bi14 O5 . . 71.2(4) yes
O4 Bi14 O7 . 1_545 112.8(4) yes
O4 Bi14 O17 . . 149.0(4) yes
O4 Bi14 O37 . 2_555 74.7(5) yes
O4 Bi14 O42 . . 136.0(5) yes
O5 Bi14 O7 . 1_545 77.1(4) yes
O5 Bi14 O17 . . 79.7(5) yes
O5 Bi14 O37 . 2_555 70.0(4) yes
O5 Bi14 O42 . . 146.1(5) yes
O7 Bi14 O17 1_545 . 69.5(5) yes
O7 Bi14 O37 1_545 2_555 141.7(4) yes
O7 Bi14 O42 1_545 . 73.1(4) yes
O17 Bi14 O37 . 2_555 85.6(5) yes
O17 Bi14 O42 . . 75.0(5) yes
O37 Bi14 O42 2_555 . 129.0(4) yes
O7 Bi15 O9 1_545 . 87.3(5) yes
O7 Bi15 O11 1_545 1_545 111.9(4) yes
O7 Bi15 O15 1_545 1_545 65.3(4) yes
O7 Bi15 O17 1_545 . 71.2(5) yes
O7 Bi15 O19 1_545 4_564 133.2(4) yes
O7 Bi15 O32 1_545 4_564 173.0(4) yes
O7 Bi15 O39 1_545 . 114.7(5) yes
O9 Bi15 O11 . 1_545 67.2(4) yes
O9 Bi15 O15 . 1_545 111.8(4) yes
O9 Bi15 O17 . . 85.4(4) yes
O9 Bi15 O19 . 4_564 73.4(4) yes
O9 Bi15 O32 . 4_564 97.6(5) yes
O9 Bi15 O39 . . 137.2(5) yes
O11 Bi15 O15 1_545 1_545 68.2(4) yes
O11 Bi15 O17 1_545 . 152.0(4) yes
O11 Bi15 O19 1_545 4_564 99.5(4) yes
O11 Bi15 O32 1_545 4_564 65.9(4) yes
O11 Bi15 O39 1_545 . 127.0(4) yes
O15 Bi15 O17 1_545 . 131.7(5) yes
O15 Bi15 O19 1_545 4_564 161.5(4) yes
O15 Bi15 O32 1_545 4_564 108.0(4) yes
O15 Bi15 O39 1_545 . 110.8(4) yes
O17 Bi15 O19 . 4_564 65.2(5) yes
O17 Bi15 O32 . 4_564 114.1(5) yes
O17 Bi15 O39 . . 69.6(4) yes
O19 Bi15 O32 4_564 4_564 53.6(4) yes
O19 Bi15 O39 4_564 . 64.8(5) yes
O32 Bi15 O39 4_564 . 64.8(4) yes
O5 Bi16 O10 . . 69.2(4) yes
O5 Bi16 O12 . 3_565 137.5(5) yes
O5 Bi16 O14 . . 113.2(4) yes
O5 Bi16 O16 . . 70.5(4) yes
O5 Bi16 O22 . 3_565 154.8(4) yes
O5 Bi16 O37 . 2_555 71.6(4) yes
O10 Bi16 O12 . 3_565 73.3(5) yes
O10 Bi16 O14 . . 83.4(5) yes
O10 Bi16 O16 . . 113.3(4) yes
O10 Bi16 O22 . 3_565 135.0(4) yes
O10 Bi16 O37 . 2_555 77.4(5) yes
O12 Bi16 O14 3_565 . 80.9(4) yes
O12 Bi16 O16 3_565 . 145.4(4) yes
O12 Bi16 O22 3_565 3_565 62.5(5) yes
O12 Bi16 O37 3_565 2_555 81.5(5) yes
O14 Bi16 O16 . . 66.9(4) yes
O14 Bi16 O22 . 3_565 81.4(4) yes
O14 Bi16 O37 . 2_555 157.0(5) yes
O16 Bi16 O22 . 3_565 99.0(4) yes
O16 Bi16 O37 . 2_555 132.8(4) yes
O22 Bi16 O37 3_565 2_555 103.4(5) yes
O21 Zn1 O22 . . 73.8(6) yes
O21 Zn1 O27 . . 102.7(5) yes
O21 Zn1 O34 . . 118.5(7) yes
O21 Zn1 O44 . . 115.4(6) yes
O22 Zn1 O27 . . 54.9(6) yes
O22 Zn1 O34 . . 160.8(6) yes
O22 Zn1 O44 . . 81.2(7) yes
O27 Zn1 O34 . . 106.3(7) yes
O27 Zn1 O44 . . 109.4(7) yes
O34 Zn1 O44 . . 104.1(7) yes
O27 Zn2 O30 . 2_555 120.3(7) yes
O27 Zn2 O40 . . 109.0(7) yes
O27 Zn2 O48 . . 107.0(6) yes
O30 Zn2 O40 2_555 . 103.8(6) yes
O30 Zn2 O48 2_555 . 108.1(6) yes
O40 Zn2 O48 . . 108.0(8) yes
P3 Zn3 P6 . 2_545 96.50(15) yes
P3 Zn3 P7 . 1_545 135.47(11) yes
P3 Zn3 O21 . . 29.8(3) yes
P3 Zn3 O23 . . 28.7(5) yes
P3 Zn3 O28 . 2_545 87.5(4) yes
P3 Zn3 O29 . 1_545 111.3(4) yes
P3 Zn3 O35 . 2_545 113.2(5) yes
P3 Zn3 O48 . 1_545 160.8(3) yes
P6 Zn3 P7 2_545 1_545 100.06(15) yes
P6 Zn3 O21 2_545 . 72.3(4) yes
P6 Zn3 O23 2_545 . 124.9(5) yes
P6 Zn3 O28 2_545 2_545 27.4(4) yes
P6 Zn3 O29 2_545 1_545 125.0(5) yes
P6 Zn3 O35 2_545 2_545 94.0(7) yes
P6 Zn3 O48 2_545 1_545 79.4(5) yes
P7 Zn3 O21 1_545 . 155.6(3) yes
P7 Zn3 O23 1_545 . 117.6(4) yes
P7 Zn3 O28 1_545 2_545 88.7(4) yes
P7 Zn3 O29 1_545 1_545 29.3(5) yes
P7 Zn3 O35 1_545 2_545 106.5(5) yes
P7 Zn3 O48 1_545 1_545 30.4(3) yes
O21 Zn3 O23 . . 56.6(6) yes
O21 Zn3 O28 . 2_545 74.0(5) yes
O21 Zn3 O29 . 1_545 140.0(4) yes
O21 Zn3 O35 . 2_545 97.2(5) yes
O21 Zn3 O48 . 1_545 151.7(6) yes
O23 Zn3 O28 . 2_545 111.2(6) yes
O23 Zn3 O29 . 1_545 88.9(6) yes
O23 Zn3 O35 . 2_545 110.4(7) yes
O23 Zn3 O48 . 1_545 147.7(6) yes
O28 Zn3 O29 2_545 1_545 105.5(6) yes
O28 Zn3 O35 2_545 2_545 121.2(8) yes
O28 Zn3 O48 2_545 1_545 80.3(6) yes
O29 Zn3 O35 1_545 2_545 114.9(7) yes
O29 Zn3 O48 1_545 1_545 58.8(6) yes
O35 Zn3 O48 2_545 1_545 85.9(6) yes
P2 Zn4 P5 . . 114.68(15) yes
P2 Zn4 O24 . 2_565 96.4(4) yes
P2 Zn4 O30 . . 30.4(4) yes
P2 Zn4 O35 . . 130.4(5) yes
P2 Zn4 O46 . . 30.1(4) yes
P2 Zn4 O49 . . 109.7(7) yes
P2 Zn4 O50 . . 93.4(4) yes
P5 Zn4 O24 . 2_565 112.7(5) yes
P5 Zn4 O30 . . 100.3(5) yes
P5 Zn4 O35 . . 33.6(5) yes
P5 Zn4 O46 . . 142.2(4) yes
P5 Zn4 O49 . . 124.3(7) yes
P5 Zn4 O50 . . 33.5(4) yes
O24 Zn4 O30 2_565 . 126.6(6) yes
O24 Zn4 O35 2_565 . 127.6(6) yes
O24 Zn4 O46 2_565 . 73.9(5) yes
O24 Zn4 O49 2_565 . 93.4(7) yes
O24 Zn4 O50 2_565 . 91.4(7) yes
O30 Zn4 O35 . . 103.2(6) yes
O30 Zn4 O46 . . 55.1(6) yes
O30 Zn4 O49 . . 101.4(7) yes
O30 Zn4 O50 . . 94.8(7) yes
O35 Zn4 O46 . . 158.2(5) yes
O35 Zn4 O49 . . 91.4(9) yes
O35 Zn4 O50 . . 67.1(6) yes
O46 Zn4 O49 . . 91.0(8) yes
O46 Zn4 O50 . . 113.3(5) yes
O49 Zn4 O50 . . 155.7(8) yes
O34 P1 O38 . . 105.8(9) yes
O34 P1 O40 . . 115.4(11) yes
O34 P1 O41 . . 112.7(8) yes
O38 P1 O40 . . 103.7(10) yes
O38 P1 O41 . . 110.2(10) yes
O40 P1 O41 . . 108.6(8) yes
Zn4 P2 O30 . . 40.6(5) yes
Zn4 P2 O37 . . 94.0(6) yes
Zn4 P2 O45 . . 147.6(6) yes
Zn4 P2 O46 . . 76.3(6) yes
O30 P2 O37 . . 110.2(10) yes
O30 P2 O45 . . 109.3(8) yes
O30 P2 O46 . . 104.6(8) yes
O37 P2 O45 . . 112.0(10) yes
O37 P2 O46 . . 110.6(9) yes
O45 P2 O46 . . 109.8(12) yes
Zn3 P3 O21 . . 72.7(5) yes
Zn3 P3 O23 . . 38.1(6) yes
Zn3 P3 O25 . . 139.3(7) yes
Zn3 P3 O26 . . 105.3(6) yes
O21 P3 O23 . . 106.6(8) yes
O21 P3 O25 . . 108.6(8) yes
O21 P3 O26 . . 110.4(10) yes
O23 P3 O25 . . 110.8(10) yes
O23 P3 O26 . . 108.7(8) yes
O25 P3 O26 . . 111.6(8) yes
O24 P4 O39 . . 104.1(9) yes
O24 P4 O42 . . 108.1(9) yes
O24 P4 O44 . . 109.3(7) yes
O39 P4 O42 . . 110.0(10) yes
O39 P4 O44 . . 107.0(10) yes
O42 P4 O44 . . 117.5(10) yes
Zn4 P5 O18 . . 126.9(8) yes
Zn4 P5 O35 . . 47.6(7) yes
Zn4 P5 O47 . . 123.8(9) yes
Zn4 P5 O50 . . 53.8(8) yes
O18 P5 O35 . . 111.3(9) yes
O18 P5 O47 . . 109.3(12) yes
O18 P5 O50 . . 112.5(8) yes
O35 P5 O47 . . 112.0(10) yes
O35 P5 O50 . . 101.4(11) yes
O47 P5 O50 . . 110.2(10) yes
Zn3 P6 O19 2_565 . 123.1(7) yes
Zn3 P6 O28 2_565 . 35.1(6) yes
Zn3 P6 O32 2_565 . 125.6(6) yes
Zn3 P6 O49 2_565 . 78.7(10) yes
O19 P6 O28 . . 109.1(8) yes
O19 P6 O32 . . 105.8(9) yes
O19 P6 O49 . . 107.6(9) yes
O28 P6 O32 . . 110.6(7) yes
O28 P6 O49 . . 113.8(12) yes
O32 P6 O49 . . 109.5(10) yes
Zn3 P7 O29 1_565 . 39.2(6) yes
Zn3 P7 O36 1_565 . 133.4(6) yes
Zn3 P7 O43 1_565 . 110.7(7) yes
Zn3 P7 O48 1_565 . 66.2(6) yes
O29 P7 O36 . . 107.9(10) yes
O29 P7 O43 . . 108.7(8) yes
O29 P7 O48 . . 103.5(8) yes
O36 P7 O43 . . 111.9(9) yes
O36 P7 O48 . . 113.4(8) yes
O43 P7 O48 . . 110.9(11) yes
O22 P8 O27 . . 107.1(8) yes
O22 P8 O31 . . 111.2(10) yes
O22 P8 O33 . . 108.7(7) yes
O27 P8 O31 . . 109.2(8) yes
O27 P8 O33 . . 113.0(9) yes
O31 P8 O33 . . 107.7(8) yes
Bi8 O1 Bi8 . 2_555 108.4(6) yes
Bi8 O1 Bi14 . 1_565 104.85(2) yes
Bi8 O1 Bi14 . 2_565 112.74(2) yes
Bi8 O1 O3 . . 54.2(3) yes
Bi8 O1 O4 . 1_565 125.8(3) yes
Bi8 O1 O7 . . 52.9(2) yes
Bi8 O1 O7 . 2_555 123.4(4) yes
Bi8 O1 Bi8 2_555 . 108.4(6) yes
Bi8 O1 Bi14 2_555 1_565 112.74(2) yes
Bi8 O1 Bi14 2_555 2_565 104.85(2) yes
Bi8 O1 O3 2_555 . 54.2(3) yes
Bi8 O1 O4 2_555 1_565 125.8(3) yes
Bi8 O1 O7 2_555 . 123.4(4) yes
Bi8 O1 O7 2_555 2_555 52.9(2) yes
Bi14 O1 Bi14 1_565 2_565 113.3(5) yes
Bi14 O1 O3 1_565 . 123.3(3) yes
Bi14 O1 O4 1_565 1_565 56.7(3) yes
Bi14 O1 O7 1_565 . 52.0(2) yes
Bi14 O1 O7 1_565 2_555 131.7(4) yes
Bi14 O1 Bi14 2_565 1_565 113.3(5) yes
Bi14 O1 O3 2_565 . 123.3(3) yes
Bi14 O1 O4 2_565 1_565 56.7(3) yes
Bi14 O1 O7 2_565 . 131.7(4) yes
Bi14 O1 O7 2_565 2_555 52.0(2) yes
O3 O1 O4 . 1_565 180 yes
O3 O1 O7 . . 87.4(4) yes
O3 O1 O7 . 2_555 87.4(4) yes
O4 O1 O7 1_565 . 92.6(4) yes
O4 O1 O7 1_565 2_555 92.6(4) yes
O7 O1 O7 . 2_555 174.8(7) yes
O7 O1 O7 2_555 . 174.8(7) yes
Bi1 O2 Bi1 . 2_555 108.8(6) yes
Bi1 O2 Bi3 . . 104.10(2) yes
Bi1 O2 Bi3 . 2_555 117.93(2) yes
Bi1 O2 O3 . . 54.4(3) yes
Bi1 O2 O4 . . 125.6(3) yes
Bi1 O2 O10 . . 51.9(2) yes
Bi1 O2 O10 . 2_555 130.3(4) yes
Bi1 O2 Bi1 2_555 . 108.8(6) yes
Bi1 O2 Bi3 2_555 . 117.93(2) yes
Bi1 O2 Bi3 2_555 2_555 104.10(2) yes
Bi1 O2 O3 2_555 . 54.4(3) yes
Bi1 O2 O4 2_555 . 125.6(3) yes
Bi1 O2 O10 2_555 . 130.3(4) yes
Bi1 O2 O10 2_555 2_555 51.9(2) yes
Bi3 O2 Bi3 . 2_555 104.6(6) yes
Bi3 O2 O3 . . 127.7(3) yes
Bi3 O2 O4 . . 52.3(3) yes
Bi3 O2 O10 . . 52.2(2) yes
Bi3 O2 O10 . 2_555 125.6(5) yes
Bi3 O2 Bi3 2_555 . 104.6(6) yes
Bi3 O2 O3 2_555 . 127.7(3) yes
Bi3 O2 O4 2_555 . 52.3(3) yes
Bi3 O2 O10 2_555 . 125.6(5) yes
Bi3 O2 O10 2_555 2_555 52.2(2) yes
O3 O2 O4 . . 180 yes
O3 O2 O10 . . 91.5(4) yes
O3 O2 O10 . 2_555 91.5(4) yes
O4 O2 O10 . . 88.5(4) yes
O4 O2 O10 . 2_555 88.5(4) yes
O10 O2 O10 . 2_555 177.1(7) yes
O10 O2 O10 2_555 . 177.1(7) yes
Bi1 O3 Bi1 . 2_555 106.2(7) yes
Bi1 O3 Bi8 . . 105.07(3) yes
Bi1 O3 Bi8 . 2_555 116.94(2) yes
Bi1 O3 O1 . . 126.9(3) yes
Bi1 O3 O2 . . 53.1(3) yes
Bi1 O3 O15 . . 50.6(2) yes
Bi1 O3 O15 . 2_555 124.5(5) yes
Bi1 O3 Bi1 2_555 . 106.2(7) yes
Bi1 O3 Bi8 2_555 . 116.94(2) yes
Bi1 O3 Bi8 2_555 2_555 105.07(3) yes
Bi1 O3 O1 2_555 . 126.9(3) yes
Bi1 O3 O2 2_555 . 53.1(3) yes
Bi1 O3 O15 2_555 . 124.5(5) yes
Bi1 O3 O15 2_555 2_555 50.6(2) yes
Bi8 O3 Bi8 . 2_555 107.1(7) yes
Bi8 O3 O1 . . 53.6(4) yes
Bi8 O3 O2 . . 126.4(4) yes
Bi8 O3 O15 . . 54.6(2) yes
Bi8 O3 O15 . 2_555 130.4(5) yes
Bi8 O3 Bi8 2_555 . 107.1(7) yes
Bi8 O3 O1 2_555 . 53.6(4) yes
Bi8 O3 O2 2_555 . 126.4(4) yes
Bi8 O3 O15 2_555 . 130.4(5) yes
Bi8 O3 O15 2_555 2_555 54.6(2) yes
O1 O3 O2 . . 180 yes
O1 O3 O15 . . 93.3(4) yes
O1 O3 O15 . 2_555 93.3(4) yes
O2 O3 O15 . . 86.7(4) yes
O2 O3 O15 . 2_555 86.7(4) yes
O15 O3 O15 . 2_555 173.4(8) yes
O15 O3 O15 2_555 . 173.4(8) yes
Bi3 O4 Bi3 . 2_555 110.9(7) yes
Bi3 O4 Bi14 . . 104.30(3) yes
Bi3 O4 Bi14 . 2_555 114.19(3) yes
Bi3 O4 O1 . 1_545 124.5(3) yes
Bi3 O4 O2 . . 55.5(3) yes
Bi3 O4 O5 . . 53.9(2) yes
Bi3 O4 O5 . 2_555 128.7(5) yes
Bi3 O4 Bi3 2_555 . 110.9(7) yes
Bi3 O4 Bi14 2_555 . 114.19(3) yes
Bi3 O4 Bi14 2_555 2_555 104.30(3) yes
Bi3 O4 O1 2_555 1_545 124.5(3) yes
Bi3 O4 O2 2_555 . 55.5(3) yes
Bi3 O4 O5 2_555 . 128.7(5) yes
Bi3 O4 O5 2_555 2_555 53.9(2) yes
Bi14 O4 Bi14 . 2_555 109.2(6) yes
Bi14 O4 O1 . 1_545 54.6(3) yes
Bi14 O4 O2 . . 125.4(3) yes
Bi14 O4 O5 . . 50.4(2) yes
Bi14 O4 O5 . 2_555 126.9(5) yes
Bi14 O4 Bi14 2_555 . 109.2(6) yes
Bi14 O4 O1 2_555 1_545 54.6(3) yes
Bi14 O4 O2 2_555 . 125.4(3) yes
Bi14 O4 O5 2_555 . 126.9(5) yes
Bi14 O4 O5 2_555 2_555 50.4(2) yes
O1 O4 O2 1_545 . 180 yes
O1 O4 O5 1_545 . 88.2(4) yes
O1 O4 O5 1_545 2_555 88.2(4) yes
O2 O4 O5 . . 91.8(4) yes
O2 O4 O5 . 2_555 91.8(4) yes
O5 O4 O5 . 2_555 176.4(7) yes
O5 O4 O5 2_555 . 176.4(7) yes
Bi3 O5 Bi10 . . 114.3(4) yes
Bi3 O5 Bi14 . . 109.6(6) yes
Bi3 O5 Bi16 . . 102.3(4) yes
Bi3 O5 O4 . . 51.3(4) yes
Bi3 O5 O7 . 1_545 125.1(7) yes
Bi3 O5 O10 . . 52.4(4) yes
Bi3 O5 O16 . . 128.4(4) yes
Bi3 O5 O17 . . 159.6(5) yes
Bi3 O5 O20 . . 75.9(4) yes
Bi3 O5 O41 . 2_555 67.3(5) yes
Bi10 O5 Bi14 . . 112.2(5) yes
Bi10 O5 Bi16 . . 105.0(5) yes
Bi10 O5 O4 . . 133.2(6) yes
Bi10 O5 O7 . 1_545 61.2(3) yes
Bi10 O5 O10 . . 120.3(5) yes
Bi10 O5 O16 . . 48.5(3) yes
Bi10 O5 O17 . . 84.1(5) yes
Bi10 O5 O20 . . 48.8(3) yes
Bi10 O5 O41 . 2_555 66.5(4) yes
Bi14 O5 Bi16 . . 113.1(4) yes
Bi14 O5 O4 . . 58.4(4) yes
Bi14 O5 O7 . 1_545 51.5(3) yes
Bi14 O5 O10 . . 127.3(5) yes
Bi14 O5 O16 . . 122.0(6) yes
Bi14 O5 O17 . . 52.3(4) yes
Bi14 O5 O20 . . 158.1(6) yes
Bi14 O5 O41 . 2_555 87.4(5) yes
Bi16 O5 O4 . . 121.1(5) yes
Bi16 O5 O7 . 1_545 132.5(6) yes
Bi16 O5 O10 . . 49.9(4) yes
Bi16 O5 O16 . . 57.2(4) yes
Bi16 O5 O17 . . 80.1(5) yes
Bi16 O5 O20 . . 85.3(5) yes
Bi16 O5 O41 . 2_555 159.5(5) yes
O4 O5 O7 . 1_545 90.3(6) yes
O4 O5 O10 . . 87.2(6) yes
O4 O5 O16 . . 178.3(6) yes
O4 O5 O17 . . 110.0(5) yes
O4 O5 O20 . . 123.3(6) yes
O4 O5 O41 . 2_555 67.3(5) yes
O7 O5 O10 1_545 . 177.3(8) yes
O7 O5 O16 1_545 . 91.1(5) yes
O7 O5 O17 1_545 . 54.5(4) yes
O7 O5 O20 1_545 . 107.5(4) yes
O7 O5 O41 1_545 2_555 61.6(5) yes
O10 O5 O16 . . 91.5(5) yes
O10 O5 O17 . . 127.2(6) yes
O10 O5 O20 . . 73.3(4) yes
O10 O5 O41 . 2_555 116.6(6) yes
O16 O5 O17 . . 70.1(5) yes
O16 O5 O20 . . 57.1(5) yes
O16 O5 O41 . 2_555 114.3(5) yes
O17 O5 O20 . . 124.4(6) yes
O17 O5 O41 . 2_555 116.1(5) yes
O20 O5 O41 . 2_555 75.1(5) yes
Bi2 O6 Bi7 . . 105.1(5) yes
Bi2 O6 Bi9 . 6_545 111.2(4) yes
Bi2 O6 Bi12 . . 107.3(4) yes
Bi2 O6 O8 . . 54.0(3) yes
Bi2 O6 O8 . 6_545 124.8(4) yes
Bi2 O6 O9 . 6_555 127.7(6) yes
Bi2 O6 O14 . . 53.2(3) yes
Bi7 O6 Bi9 . 6_545 109.1(4) yes
Bi7 O6 Bi12 . . 120.4(5) yes
Bi7 O6 O8 . . 131.7(7) yes
Bi7 O6 O8 . 6_545 53.5(4) yes
Bi7 O6 O9 . 6_555 126.9(5) yes
Bi7 O6 O14 . . 51.9(4) yes
Bi9 O6 Bi12 6_545 . 103.8(5) yes
Bi9 O6 O8 6_545 . 119.0(6) yes
Bi9 O6 O8 6_545 6_545 55.6(4) yes
Bi9 O6 O9 6_545 6_555 50.5(4) yes
Bi9 O6 O14 6_545 . 125.9(4) yes
Bi12 O6 O8 . . 53.3(3) yes
Bi12 O6 O8 . 6_545 127.7(5) yes
Bi12 O6 O9 . 6_555 53.7(3) yes
Bi12 O6 O14 . . 130.0(6) yes
O8 O6 O8 . 6_545 174.4(7) yes
O8 O6 O9 . 6_555 89.8(5) yes
O8 O6 O14 . . 93.2(5) yes
O8 O6 O8 6_545 . 174.4(7) yes
O8 O6 O9 6_545 6_555 87.4(5) yes
O8 O6 O14 6_545 . 89.4(5) yes
O9 O6 O14 6_555 . 176.3(6) yes
Bi8 O7 Bi10 . 1_565 115.0(4) yes
Bi8 O7 Bi14 . 1_565 111.3(6) yes
Bi8 O7 Bi15 . 1_565 121.1(5) yes
Bi8 O7 O1 . . 53.4(4) yes
Bi8 O7 O5 . 1_565 122.9(6) yes
Bi8 O7 O15 . . 55.6(4) yes
Bi8 O7 O17 . 1_565 159.6(5) yes
Bi8 O7 O41 . 2_565 63.8(5) yes
Bi10 O7 Bi14 1_565 1_565 101.1(4) yes
Bi10 O7 Bi15 1_565 1_565 98.8(5) yes
Bi10 O7 O1 1_565 . 125.3(5) yes
Bi10 O7 O5 1_565 1_565 50.1(3) yes
Bi10 O7 O15 1_565 . 124.5(4) yes
Bi10 O7 O17 1_565 1_565 85.0(4) yes
Bi10 O7 O41 1_565 2_565 63.1(4) yes
Bi14 O7 Bi15 1_565 1_565 107.2(5) yes
Bi14 O7 O1 1_565 . 57.9(4) yes
Bi14 O7 O5 1_565 1_565 51.4(3) yes
Bi14 O7 O15 1_565 . 134.3(5) yes
Bi14 O7 O17 1_565 1_565 57.8(4) yes
Bi14 O7 O41 1_565 2_565 87.4(5) yes
Bi15 O7 O1 1_565 . 134.4(4) yes
Bi15 O7 O5 1_565 1_565 115.9(6) yes
Bi15 O7 O15 1_565 . 65.5(4) yes
Bi15 O7 O17 1_565 1_565 55.3(4) yes
Bi15 O7 O41 1_565 2_565 159.2(5) yes
O1 O7 O5 . 1_565 88.9(5) yes
O1 O7 O15 . . 93.7(6) yes
O1 O7 O17 . 1_565 112.5(5) yes
O1 O7 O41 . 2_565 65.9(5) yes
O5 O7 O15 1_565 . 174.1(4) yes
O5 O7 O17 1_565 1_565 66.1(5) yes
O5 O7 O41 1_565 2_565 61.8(5) yes
O15 O7 O17 . 1_565 117.4(6) yes
O15 O7 O41 . 2_565 114.7(6) yes
O17 O7 O41 1_565 2_565 127.8(6) yes
Bi2 O8 Bi7 . 6_555 121.0(5) yes
Bi2 O8 Bi9 . . 104.0(6) yes
Bi2 O8 Bi12 . . 107.2(5) yes
Bi2 O8 O6 . . 53.2(3) yes
Bi2 O8 O6 . 6_555 128.6(5) yes
Bi2 O8 O11 . . 52.0(4) yes
Bi2 O8 O16 . 6_555 128.5(6) yes
Bi2 O8 O33 . 8_565 147.1(7) yes
Bi7 O8 Bi9 6_555 . 109.3(4) yes
Bi7 O8 Bi12 6_555 . 104.9(6) yes
Bi7 O8 O6 6_555 . 129.3(7) yes
Bi7 O8 O6 6_555 6_555 53.6(4) yes
Bi7 O8 O11 6_555 . 133.5(5) yes
Bi7 O8 O16 6_555 6_555 52.6(4) yes
Bi7 O8 O33 6_555 8_565 91.9(5) yes
Bi9 O8 Bi12 . . 110.4(5) yes
Bi9 O8 O6 . . 121.1(7) yes
Bi9 O8 O6 . 6_555 55.8(4) yes
Bi9 O8 O11 . . 51.9(4) yes
Bi9 O8 O16 . 6_555 127.1(5) yes
Bi9 O8 O33 . 8_565 60.8(4) yes
Bi12 O8 O6 . . 54.1(3) yes
Bi12 O8 O6 . 6_555 123.9(5) yes
Bi12 O8 O11 . . 121.3(6) yes
Bi12 O8 O16 . 6_555 52.4(4) yes
Bi12 O8 O33 . 8_565 59.3(3) yes
O6 O8 O6 . 6_555 176.2(6) yes
O6 O8 O11 . . 86.0(5) yes
O6 O8 O16 . 6_555 90.1(5) yes
O6 O8 O33 . 8_565 107.2(5) yes
O6 O8 O6 6_555 . 176.2(6) yes
O6 O8 O11 6_555 . 93.0(6) yes
O6 O8 O16 6_555 6_555 90.6(5) yes
O6 O8 O33 6_555 8_565 69.6(4) yes
O11 O8 O16 . 6_555 173.7(6) yes
O11 O8 O33 . 8_565 106.5(7) yes
O16 O8 O33 6_555 8_565 69.9(5) yes
Bi9 O9 Bi10 1_545 . 106.7(4) yes
Bi9 O9 Bi12 1_545 6_545 109.4(6) yes
Bi9 O9 Bi15 1_545 . 116.6(5) yes
Bi9 O9 O6 1_545 6_545 56.7(4) yes
Bi9 O9 O11 1_545 1_545 52.8(3) yes
Bi9 O9 O16 1_545 . 122.2(4) yes
Bi9 O9 O19 1_545 4_564 125.4(6) yes
Bi10 O9 Bi12 . 6_545 101.9(4) yes
Bi10 O9 Bi15 . . 100.1(5) yes
Bi10 O9 O6 . 6_545 121.1(4) yes
Bi10 O9 O11 . 1_545 124.6(6) yes
Bi10 O9 O16 . . 50.3(4) yes
Bi10 O9 O19 . 4_564 127.9(5) yes
Bi12 O9 Bi15 6_545 . 119.7(4) yes
Bi12 O9 O6 6_545 6_545 53.0(4) yes
Bi12 O9 O11 6_545 1_545 132.7(7) yes
Bi12 O9 O16 6_545 . 51.7(4) yes
Bi12 O9 O19 6_545 4_564 62.4(4) yes
Bi15 O9 O6 . 6_545 138.8(6) yes
Bi15 O9 O11 . 1_545 64.5(4) yes
Bi15 O9 O16 . . 119.3(5) yes
Bi15 O9 O19 . 4_564 59.7(4) yes
O6 O9 O11 6_545 1_545 91.4(5) yes
O6 O9 O16 6_545 . 88.6(5) yes
O6 O9 O19 6_545 4_564 90.0(6) yes
O11 O9 O16 1_545 . 173.2(6) yes
O11 O9 O19 1_545 4_564 91.5(5) yes
O16 O9 O19 . 4_564 95.3(5) yes
Bi1 O10 Bi3 . . 111.8(6) yes
Bi1 O10 Bi4 . . 98.6(4) yes
Bi1 O10 Bi16 . . 106.3(4) yes
Bi1 O10 O2 . . 56.9(4) yes
Bi1 O10 O5 . . 130.1(4) yes
Bi1 O10 O12 . 3_565 59.9(4) yes
Bi1 O10 O14 . . 119.2(5) yes
Bi1 O10 O15 . . 51.5(3) yes
Bi3 O10 Bi4 . . 119.8(4) yes
Bi3 O10 Bi16 . . 115.5(5) yes
Bi3 O10 O2 . . 54.9(4) yes
Bi3 O10 O5 . . 54.7(4) yes
Bi3 O10 O12 . 3_565 158.1(5) yes
Bi3 O10 O14 . . 129.0(4) yes
Bi3 O10 O15 . . 126.0(6) yes
Bi4 O10 Bi16 . . 102.8(5) yes
Bi4 O10 O2 . . 125.7(5) yes
Bi4 O10 O5 . . 130.7(4) yes
Bi4 O10 O12 . 3_565 82.2(4) yes
Bi4 O10 O14 . . 55.0(3) yes
Bi4 O10 O15 . . 47.6(3) yes
Bi16 O10 O2 . . 129.2(4) yes
Bi16 O10 O5 . . 60.9(4) yes
Bi16 O10 O12 . 3_565 54.9(4) yes
Bi16 O10 O14 . . 49.0(3) yes
Bi16 O10 O15 . . 118.4(6) yes
O2 O10 O5 . . 92.4(6) yes
O2 O10 O12 . 3_565 113.1(4) yes
O2 O10 O14 . . 175.8(5) yes
O2 O10 O15 . . 89.2(6) yes
O5 O10 O12 . 3_565 113.0(6) yes
O5 O10 O14 . . 89.4(5) yes
O5 O10 O15 . . 178.2(6) yes
O12 O10 O14 3_565 . 62.7(5) yes
O12 O10 O15 3_565 . 66.9(5) yes
O14 O10 O15 . . 89.0(5) yes
Bi2 O11 Bi4 . . 118.0(5) yes
Bi2 O11 Bi9 . . 111.7(6) yes
Bi2 O11 Bi15 . 1_565 117.1(4) yes
Bi2 O11 O8 . . 54.5(4) yes
Bi2 O11 O9 . 1_565 123.7(7) yes
Bi2 O11 O13 . . 158.4(5) yes
Bi2 O11 O14 . . 53.9(4) yes
Bi2 O11 O15 . . 129.2(5) yes
Bi2 O11 O32 . 4_574 57.7(4) yes
Bi2 O11 O43 . 8_565 90.1(5) yes
Bi4 O11 Bi9 . . 106.1(5) yes
Bi4 O11 Bi15 . 1_565 102.2(5) yes
Bi4 O11 O8 . . 131.7(5) yes
Bi4 O11 O9 . 1_565 118.3(7) yes
Bi4 O11 O13 . . 55.1(4) yes
Bi4 O11 O14 . . 64.3(4) yes
Bi4 O11 O15 . . 47.3(4) yes
Bi4 O11 O32 . 4_574 132.7(5) yes
Bi4 O11 O43 . 8_565 60.8(5) yes
Bi9 O11 Bi15 . 1_565 99.6(4) yes
Bi9 O11 O8 . . 57.2(4) yes
Bi9 O11 O9 . 1_565 51.9(3) yes
Bi9 O11 O13 . . 58.4(4) yes
Bi9 O11 O14 . . 133.5(5) yes
Bi9 O11 O15 . . 119.1(6) yes
Bi9 O11 O32 . 4_574 119.2(6) yes
Bi9 O11 O43 . 8_565 68.5(4) yes
Bi15 O11 O8 1_565 . 124.1(5) yes
Bi15 O11 O9 1_565 1_565 48.3(3) yes
Bi15 O11 O13 1_565 . 84.4(4) yes
Bi15 O11 O14 1_565 . 126.7(4) yes
Bi15 O11 O15 1_565 . 55.9(3) yes
Bi15 O11 O32 1_565 4_574 59.4(3) yes
Bi15 O11 O43 1_565 8_565 152.9(7) yes
O8 O11 O9 . 1_565 88.0(5) yes
O8 O11 O13 . . 112.4(5) yes
O8 O11 O14 . . 93.9(6) yes
O8 O11 O15 . . 176.3(5) yes
O8 O11 O32 . 4_574 87.0(6) yes
O8 O11 O43 . 8_565 71.2(5) yes
O9 O11 O13 1_565 . 67.5(5) yes
O9 O11 O14 1_565 . 174.1(5) yes
O9 O11 O15 1_565 . 89.9(5) yes
O9 O11 O32 1_565 4_574 83.2(4) yes
O9 O11 O43 1_565 8_565 118.2(5) yes
O13 O11 O14 . . 116.7(6) yes
O13 O11 O15 . . 64.0(5) yes
O13 O11 O32 . 4_574 143.4(5) yes
O13 O11 O43 . 8_565 68.6(5) yes
O14 O11 O15 . . 88.6(5) yes
O14 O11 O32 . 4_574 91.2(5) yes
O14 O11 O43 . 8_565 67.7(4) yes
O15 O11 O32 . 4_574 95.8(5) yes
O15 O11 O43 . 8_565 107.3(7) yes
O32 O11 O43 4_574 8_565 147.8(7) yes
Bi1 O12 Bi13 3_565 . 123.1(5) yes
Bi1 O12 Bi16 3_565 3_565 96.0(5) yes
Bi1 O12 O10 3_565 3_565 51.2(4) yes
Bi1 O12 O14 3_565 3_565 111.6(5) yes
Bi1 O12 O15 3_565 3_565 46.6(4) yes
Bi1 O12 O22 3_565 . 157.8(6) yes
Bi1 O12 O24 3_565 3_555 65.8(5) yes
Bi1 O12 O32 3_565 2_545 134.6(6) yes
Bi1 O12 O46 3_565 4_564 99.5(6) yes
Bi13 O12 Bi16 . 3_565 115.6(6) yes
Bi13 O12 O10 . 3_565 158.1(6) yes
Bi13 O12 O14 . 3_565 125.0(7) yes
Bi13 O12 O15 . 3_565 137.6(5) yes
Bi13 O12 O22 . . 53.5(4) yes
Bi13 O12 O24 . 3_555 57.6(4) yes
Bi13 O12 O32 . 2_545 56.3(4) yes
Bi13 O12 O46 . 4_564 50.2(4) yes
Bi16 O12 O10 3_565 3_565 51.8(4) yes
Bi16 O12 O14 3_565 3_565 48.9(3) yes
Bi16 O12 O15 3_565 3_565 106.8(5) yes
Bi16 O12 O22 3_565 . 70.9(5) yes
Bi16 O12 O24 3_565 3_555 131.1(6) yes
Bi16 O12 O32 3_565 2_545 126.6(7) yes
Bi16 O12 O46 3_565 4_564 76.9(4) yes
O10 O12 O14 3_565 3_565 63.2(4) yes
O10 O12 O15 3_565 3_565 57.8(4) yes
O10 O12 O22 3_565 . 122.0(6) yes
O10 O12 O24 3_565 3_555 114.5(7) yes
O10 O12 O32 3_565 2_545 144.9(5) yes
O10 O12 O46 3_565 4_564 108.1(6) yes
O14 O12 O15 3_565 3_565 84.9(4) yes
O14 O12 O22 3_565 . 73.9(5) yes
O14 O12 O24 3_565 3_555 177.4(8) yes
O14 O12 O32 3_565 2_545 90 yes
O14 O12 O46 3_565 4_564 118.2(6) yes
O15 O12 O22 3_565 . 153.4(6) yes
O15 O12 O24 3_565 3_555 92.8(5) yes
O15 O12 O32 3_565 2_545 100.0(5) yes
O15 O12 O46 3_565 4_564 145.8(7) yes
O22 O12 O24 . 3_555 108.7(6) yes
O22 O12 O32 . 2_545 64.9(6) yes
O22 O12 O46 . 4_564 60.6(5) yes
O24 O12 O32 3_555 2_545 91.6(5) yes
O24 O12 O46 3_555 4_564 63.3(4) yes
O32 O12 O46 2_545 4_564 104.5(6) yes
Bi4 O13 Bi9 . . 95.2(5) yes
Bi4 O13 Bi11 . . 115.0(5) yes
Bi4 O13 O11 . . 50.1(4) yes
Bi4 O13 O18 . . 64.9(5) yes
Bi9 O13 Bi11 . . 122.1(5) yes
Bi9 O13 O11 . . 51.1(4) yes
Bi9 O13 O18 . . 155.5(6) yes
Bi11 O13 O11 . . 154.4(6) yes
Bi11 O13 O18 . . 61.0(5) yes
O11 O13 O18 . . 114.2(6) yes
Bi2 O14 Bi4 . . 100.6(4) yes
Bi2 O14 Bi7 . . 107.3(6) yes
Bi2 O14 Bi16 . . 116.1(4) yes
Bi2 O14 O6 . . 53.4(4) yes
Bi2 O14 O10 . . 130.9(5) yes
Bi2 O14 O11 . . 52.5(4) yes
Bi2 O14 O12 . 3_565 79.9(4) yes
Bi2 O14 O16 . . 125.4(7) yes
Bi4 O14 Bi7 . . 110.8(4) yes
Bi4 O14 Bi16 . . 105.2(5) yes
Bi4 O14 O6 . . 115.4(4) yes
Bi4 O14 O10 . . 58.7(4) yes
Bi4 O14 O11 . . 48.2(4) yes
Bi4 O14 O12 . 3_565 79.4(4) yes
Bi4 O14 O16 . . 133.3(6) yes
Bi7 O14 Bi16 . . 115.8(5) yes
Bi7 O14 O6 . . 54.0(4) yes
Bi7 O14 O10 . . 121.5(6) yes
Bi7 O14 O11 . . 124.0(4) yes
Bi7 O14 O12 . 3_565 165.5(5) yes
Bi7 O14 O16 . . 52.5(3) yes
Bi16 O14 O6 . . 139.2(6) yes
Bi16 O14 O10 . . 47.6(3) yes
Bi16 O14 O11 . . 119.8(5) yes
Bi16 O14 O12 . 3_565 50.2(3) yes
Bi16 O14 O16 . . 64.0(3) yes
O6 O14 O10 . . 172.1(5) yes
O6 O14 O11 . . 86.3(5) yes
O6 O14 O12 . 3_565 132.2(6) yes
O6 O14 O16 . . 89.8(5) yes
O10 O14 O11 . . 92.3(5) yes
O10 O14 O12 . 3_565 54.0(4) yes
O10 O14 O16 . . 91.3(5) yes
O11 O14 O12 . 3_565 70.4(4) yes
O11 O14 O16 . . 176.0(6) yes
O12 O14 O16 3_565 . 113.1(4) yes
Bi1 O15 Bi4 . . 117.7(5) yes
Bi1 O15 Bi8 . . 109.6(6) yes
Bi1 O15 Bi15 . 1_565 107.6(4) yes
Bi1 O15 O3 . . 57.5(4) yes
Bi1 O15 O7 . . 121.6(4) yes
Bi1 O15 O10 . . 52.1(3) yes
Bi1 O15 O11 . . 119.8(6) yes
Bi1 O15 O12 . 3_565 54.4(4) yes
Bi4 O15 Bi8 . . 117.4(4) yes
Bi4 O15 Bi15 . 1_565 101.3(5) yes
Bi4 O15 O3 . . 140.7(6) yes
Bi4 O15 O7 . . 119.3(5) yes
Bi4 O15 O10 . . 66.2(3) yes
Bi4 O15 O11 . . 46.3(3) yes
Bi4 O15 O12 . 3_565 85.0(5) yes
Bi8 O15 Bi15 . 1_565 101.0(4) yes
Bi8 O15 O3 . . 52.1(4) yes
Bi8 O15 O7 . . 51.9(4) yes
Bi8 O15 O10 . . 130.8(7) yes
Bi8 O15 O11 . . 129.6(5) yes
Bi8 O15 O12 . 3_565 157.6(4) yes
Bi15 O15 O3 1_565 . 117.6(4) yes
Bi15 O15 O7 1_565 . 49.2(4) yes
Bi15 O15 O10 1_565 . 127.3(6) yes
Bi15 O15 O11 1_565 . 55.9(4) yes
Bi15 O15 O12 1_565 3_565 73.2(4) yes
O3 O15 O7 . . 85.2(6) yes
O3 O15 O10 . . 92.5(6) yes
O3 O15 O11 . . 172.8(5) yes
O3 O15 O12 . 3_565 110.5(4) yes
O7 O15 O10 . . 173.0(5) yes
O7 O15 O11 . . 91.5(5) yes
O7 O15 O12 . 3_565 119.4(6) yes
O10 O15 O11 . . 90.0(5) yes
O10 O15 O12 . 3_565 55.3(4) yes
O11 O15 O12 . 3_565 65.7(5) yes
Bi7 O16 Bi10 . . 108.0(5) yes
Bi7 O16 Bi12 . 6_545 108.8(6) yes
Bi7 O16 Bi16 . . 101.0(4) yes
Bi7 O16 O5 . . 119.8(6) yes
Bi7 O16 O8 . 6_545 54.5(4) yes
Bi7 O16 O9 . . 130.6(5) yes
Bi7 O16 O14 . . 52.4(3) yes
Bi7 O16 O20 . . 65.5(4) yes
Bi10 O16 Bi12 . 6_545 116.7(5) yes
Bi10 O16 Bi16 . . 101.0(5) yes
Bi10 O16 O5 . . 49.4(4) yes
Bi10 O16 O8 . 6_545 127.2(5) yes
Bi10 O16 O9 . . 61.7(4) yes
Bi10 O16 O14 . . 118.9(7) yes
Bi10 O16 O20 . . 50.2(4) yes
Bi12 O16 Bi16 6_545 . 119.8(4) yes
Bi12 O16 O5 6_545 . 131.4(5) yes
Bi12 O16 O8 6_545 6_545 54.4(4) yes
Bi12 O16 O9 6_545 . 55.2(4) yes
Bi12 O16 O14 6_545 . 124.4(7) yes
Bi12 O16 O20 6_545 . 156.1(5) yes
Bi16 O16 O5 . . 52.3(3) yes
Bi16 O16 O8 . 6_545 129.6(6) yes
Bi16 O16 O9 . . 128.1(4) yes
Bi16 O16 O14 . . 49.1(3) yes
Bi16 O16 O20 . . 84.0(5) yes
O5 O16 O8 . 6_545 173.5(5) yes
O5 O16 O9 . . 90.8(5) yes
O5 O16 O14 . . 87.8(5) yes
O5 O16 O20 . . 59.6(5) yes
O8 O16 O9 6_545 . 91.6(5) yes
O8 O16 O14 6_545 . 90.2(5) yes
O8 O16 O20 6_545 . 113.9(5) yes
O9 O16 O14 . . 177.0(4) yes
O9 O16 O20 . . 109.4(6) yes
O14 O16 O20 . . 72.0(5) yes
Bi5 O17 Bi14 . . 127.4(5) yes
Bi5 O17 Bi15 . . 109.9(6) yes
Bi5 O17 O5 . . 141.6(6) yes
Bi5 O17 O7 . 1_545 156.5(6) yes
Bi5 O17 O19 . 4_564 58.1(5) yes
Bi5 O17 O31 . 3_565 50.9(4) yes
Bi5 O17 O39 . . 56.9(4) yes
Bi5 O17 O45 . 2_555 52.7(6) yes
Bi14 O17 Bi15 . . 100.9(6) yes
Bi14 O17 O5 . . 47.9(4) yes
Bi14 O17 O7 . 1_545 52.6(4) yes
Bi14 O17 O19 . 4_564 163.2(7) yes
Bi14 O17 O31 . 3_565 132.9(6) yes
Bi14 O17 O39 . . 105.7(6) yes
Bi14 O17 O45 . 2_555 77.6(6) yes
Bi15 O17 O5 . . 108.1(5) yes
Bi15 O17 O7 . 1_545 53.5(4) yes
Bi15 O17 O19 . 4_564 63.7(5) yes
Bi15 O17 O31 . 3_565 124.8(7) yes
Bi15 O17 O39 . . 63.8(4) yes
Bi15 O17 O45 . 2_555 144.9(6) yes
O5 O17 O7 . 1_545 59.4(4) yes
O5 O17 O19 . 4_564 140.4(5) yes
O5 O17 O31 . 3_565 101.4(5) yes
O5 O17 O39 . . 152.3(8) yes
O5 O17 O45 . 2_555 96.7(6) yes
O7 O17 O19 1_545 4_564 115.1(6) yes
O7 O17 O31 1_545 3_565 150.4(5) yes
O7 O17 O39 1_545 . 99.7(6) yes
O7 O17 O45 1_545 2_555 129.2(8) yes
O19 O17 O31 4_564 3_565 63.7(6) yes
O19 O17 O39 4_564 . 62.6(6) yes
O19 O17 O45 4_564 2_555 110.8(7) yes
O31 O17 O39 3_565 . 104.6(7) yes
O31 O17 O45 3_565 2_555 71.4(6) yes
O39 O17 O45 . 2_555 82.7(5) yes
Bi4 O18 Bi8 . . 85.9(4) yes
Bi4 O18 Bi11 . . 91.5(6) yes
Bi4 O18 P5 . . 102.6(8) yes
Bi4 O18 O13 . . 51.1(4) yes
Bi4 O18 O35 . . 133.3(7) yes
Bi4 O18 O47 . . 72.4(7) yes
Bi4 O18 O50 . . 101.2(7) yes
Bi8 O18 Bi11 . . 101.9(5) yes
Bi8 O18 P5 . . 117.7(7) yes
Bi8 O18 O13 . . 75.9(4) yes
Bi8 O18 O35 . . 125.0(8) yes
Bi8 O18 O47 . . 131.3(6) yes
Bi8 O18 O50 . . 83.9(5) yes
Bi11 O18 P5 . . 138.6(7) yes
Bi11 O18 O13 . . 47.2(4) yes
Bi11 O18 O35 . . 111.6(6) yes
Bi11 O18 O47 . . 121.3(7) yes
Bi11 O18 O50 . . 166.4(9) yes
P5 O18 O13 . . 151.5(11) yes
P5 O18 O35 . . 34.6(6) yes
P5 O18 O47 . . 35.2(7) yes
P5 O18 O50 . . 33.8(5) yes
O13 O18 O35 . . 156.0(6) yes
O13 O18 O47 . . 116.5(10) yes
O13 O18 O50 . . 146.2(7) yes
O35 O18 O47 . . 60.8(8) yes
O35 O18 O50 . . 55.9(6) yes
O47 O18 O50 . . 59.6(7) yes
Bi5 O19 Bi12 4_565 7_566 108.7(5) yes
Bi5 O19 Bi15 4_565 4_565 90.9(6) yes
Bi5 O19 P6 4_565 . 125.6(6) yes
Bi5 O19 O9 4_565 4_565 113.4(7) yes
Bi5 O19 O17 4_565 4_565 48.0(4) yes
Bi5 O19 O28 4_565 . 148.1(8) yes
Bi5 O19 O31 4_565 2_555 49.0(4) yes
Bi5 O19 O32 4_565 . 122.4(6) yes
Bi5 O19 O39 4_565 4_565 55.5(4) yes
Bi5 O19 O49 4_565 . 91.6(6) yes
Bi12 O19 Bi15 7_566 4_565 93.6(4) yes
Bi12 O19 P6 7_566 . 121.8(7) yes
Bi12 O19 O9 7_566 4_565 48.3(3) yes
Bi12 O19 O17 7_566 4_565 84.1(5) yes
Bi12 O19 O28 7_566 . 87.3(5) yes
Bi12 O19 O31 7_566 2_555 63.5(4) yes
Bi12 O19 O32 7_566 . 124.6(5) yes
Bi12 O19 O39 7_566 4_565 146.7(8) yes
Bi12 O19 O49 7_566 . 141.7(10) yes
Bi15 O19 P6 4_565 . 104.1(7) yes
Bi15 O19 O9 4_565 4_565 46.8(4) yes
Bi15 O19 O17 4_565 4_565 51.1(5) yes
Bi15 O19 O28 4_565 . 116.2(6) yes
Bi15 O19 O31 4_565 2_555 111.1(7) yes
Bi15 O19 O32 4_565 . 67.4(6) yes
Bi15 O19 O39 4_565 4_565 60.7(5) yes
Bi15 O19 O49 4_565 . 118.9(8) yes
P6 O19 O9 . 4_565 114.7(6) yes
P6 O19 O17 . 4_565 147.7(10) yes
P6 O19 O28 . . 35.1(5) yes
P6 O19 O31 . 2_555 144.2(10) yes
P6 O19 O32 . . 36.7(6) yes
P6 O19 O39 . 4_565 87.1(7) yes
P6 O19 O49 . . 35.5(5) yes
O9 O19 O17 4_565 4_565 66.2(5) yes
O9 O19 O28 4_565 . 97.9(5) yes
O9 O19 O31 4_565 2_555 94.8(5) yes
O9 O19 O32 4_565 . 90.0(6) yes
O9 O19 O39 4_565 4_565 107.1(7) yes
O9 O19 O49 4_565 . 149.1(7) yes
O17 O19 O28 4_565 . 163.9(7) yes
O17 O19 O31 4_565 2_555 62.0(6) yes
O17 O19 O32 4_565 . 114.0(8) yes
O17 O19 O39 4_565 4_565 63.4(6) yes
O17 O19 O49 4_565 . 131.4(8) yes
O28 O19 O31 . 2_555 125.3(8) yes
O28 O19 O32 . . 60.8(6) yes
O28 O19 O39 . 4_565 122.0(7) yes
O28 O19 O49 . . 61.3(7) yes
O31 O19 O32 2_555 . 171.4(7) yes
O31 O19 O39 2_555 4_565 104.0(6) yes
O31 O19 O49 2_555 . 115.8(7) yes
O32 O19 O39 . 4_565 67.7(6) yes
O32 O19 O49 . . 60.3(7) yes
O39 O19 O49 4_565 . 71.5(7) yes
Bi6 O20 Bi7 . . 116.1(5) yes
Bi6 O20 Bi10 . . 123.6(7) yes
Bi6 O20 O5 . . 137.3(9) yes
Bi6 O20 O16 . . 154.8(7) yes
Bi6 O20 O38 . 2_555 63.5(5) yes
Bi6 O20 O47 . . 52.5(5) yes
Bi7 O20 Bi10 . . 93.1(6) yes
Bi7 O20 O5 . . 106.6(6) yes
Bi7 O20 O16 . . 47.2(4) yes
Bi7 O20 O38 . 2_555 125.9(7) yes
Bi7 O20 O47 . . 119.4(7) yes
Bi10 O20 O5 . . 51.4(3) yes
Bi10 O20 O16 . . 51.8(4) yes
Bi10 O20 O38 . 2_555 60.3(5) yes
Bi10 O20 O47 . . 146.1(9) yes
O5 O20 O16 . . 63.3(5) yes
O5 O20 O38 . 2_555 92.3(5) yes
O5 O20 O47 . . 105.8(6) yes
O16 O20 O38 . 2_555 108.2(6) yes
O16 O20 O47 . . 147.8(7) yes
O38 O20 O47 2_555 . 102.2(8) yes
Zn1 O21 Zn3 . . 115.8(5) yes
Zn1 O21 P3 . . 126.1(10) yes
Zn1 O21 O23 . . 121.0(8) yes
Zn1 O21 O25 . . 92.7(7) yes
Zn1 O21 O26 . . 150.3(8) yes
Zn3 O21 P3 . . 77.5(6) yes
Zn3 O21 O23 . . 42.7(4) yes
Zn3 O21 O25 . . 104.1(7) yes
Zn3 O21 O26 . . 85.5(5) yes
P3 O21 O23 . . 37.2(5) yes
P3 O21 O25 . . 35.8(5) yes
P3 O21 O26 . . 34.6(5) yes
O23 O21 O25 . . 61.8(7) yes
O23 O21 O26 . . 60.4(6) yes
O25 O21 O26 . . 60.7(6) yes
Bi2 O22 Bi13 3_565 . 98.0(5) yes
Bi2 O22 Bi16 3_565 3_565 79.8(4) yes
Bi2 O22 Zn1 3_565 . 104.8(5) yes
Bi2 O22 P8 3_565 . 108.3(6) yes
Bi2 O22 O12 3_565 . 71.4(4) yes
Bi2 O22 O27 3_565 . 121.5(7) yes
Bi2 O22 O31 3_565 . 123.1(5) yes
Bi2 O22 O33 3_565 . 73.0(4) yes
Bi2 O22 O46 3_565 4_564 134.7(8) yes
Bi13 O22 Bi16 . 3_565 88.1(6) yes
Bi13 O22 Zn1 . . 98.9(5) yes
Bi13 O22 P8 . . 153.6(7) yes
Bi13 O22 O12 . . 47.0(4) yes
Bi13 O22 O27 . . 127.7(6) yes
Bi13 O22 O31 . . 126.0(8) yes
Bi13 O22 O33 . . 170.1(8) yes
Bi13 O22 O46 . 4_564 50.8(4) yes
Bi16 O22 Zn1 3_565 . 170.9(6) yes
Bi16 O22 P8 3_565 . 94.7(7) yes
Bi16 O22 O12 3_565 . 46.5(4) yes
Bi16 O22 O27 3_565 . 128.7(6) yes
Bi16 O22 O31 3_565 . 69.0(6) yes
Bi16 O22 O33 3_565 . 86.3(6) yes
Bi16 O22 O46 3_565 4_564 68.8(5) yes
Zn1 O22 P8 . . 76.5(8) yes
Zn1 O22 O12 . . 142.2(6) yes
Zn1 O22 O27 . . 42.3(5) yes
Zn1 O22 O31 . . 102.1(7) yes
Zn1 O22 O33 . . 87.6(7) yes
Zn1 O22 O46 . 4_564 111.3(5) yes
P8 O22 O12 . . 141.2(10) yes
P8 O22 O27 . . 36.5(5) yes
P8 O22 O31 . . 34.6(6) yes
P8 O22 O33 . . 35.4(4) yes
P8 O22 O46 . 4_564 106.1(7) yes
O12 O22 O27 . . 166.8(7) yes
O12 O22 O31 . . 111.4(9) yes
O12 O22 O33 . . 124.4(7) yes
O12 O22 O46 . 4_564 63.3(6) yes
O27 O22 O31 . . 60.2(7) yes
O27 O22 O33 . . 61.9(6) yes
O27 O22 O46 . 4_564 103.7(6) yes
O31 O22 O33 . . 59.0(6) yes
O31 O22 O46 . 4_564 75.2(6) yes
O33 O22 O46 . 4_564 133.5(7) yes
Bi6 O23 Zn3 8_454 . 98.5(6) yes
Bi6 O23 P3 8_454 . 137.7(7) yes
Bi6 O23 O21 8_454 . 167.7(7) yes
Bi6 O23 O25 8_454 . 122.6(8) yes
Bi6 O23 O26 8_454 . 109.2(5) yes
Bi6 O23 O29 8_454 1_545 53.4(5) yes
Bi6 O23 O38 8_454 7_455 59.9(5) yes
Zn3 O23 P3 . . 113.2(10) yes
Zn3 O23 O21 . . 80.7(7) yes
Zn3 O23 O25 . . 138.9(9) yes
Zn3 O23 O26 . . 109.5(9) yes
Zn3 O23 O29 . 1_545 45.7(4) yes
Zn3 O23 O38 . 7_455 157.5(7) yes
P3 O23 O21 . . 36.2(5) yes
P3 O23 O25 . . 34.2(6) yes
P3 O23 O26 . . 35.0(4) yes
P3 O23 O29 . 1_545 142.8(10) yes
P3 O23 O38 . 7_455 83.7(7) yes
O21 O23 O25 . . 59.2(7) yes
O21 O23 O26 . . 60.2(6) yes
O21 O23 O29 . 1_545 123.0(8) yes
O21 O23 O38 . 7_455 118.9(7) yes
O25 O23 O26 . . 59.8(6) yes
O25 O23 O29 . 1_545 172.4(6) yes
O25 O23 O38 . 7_455 63.1(6) yes
O26 O23 O29 . 1_545 114.0(7) yes
O26 O23 O38 . 7_455 75.3(6) yes
O29 O23 O38 1_545 7_455 111.9(7) yes
Bi1 O24 Bi13 1_545 3_555 94.4(4) yes
Bi1 O24 Zn4 1_545 2_545 97.8(6) yes
Bi1 O24 P4 1_545 . 103.9(7) yes
Bi1 O24 O12 1_545 3_555 50.2(4) yes
Bi1 O24 O39 1_545 . 108.8(5) yes
Bi1 O24 O42 1_545 . 70.0(5) yes
Bi1 O24 O44 1_545 . 129.7(8) yes
Bi1 O24 O49 1_545 2_545 139.7(7) yes
Bi13 O24 Zn4 3_555 2_545 113.7(6) yes
Bi13 O24 P4 3_555 . 110.4(8) yes
Bi13 O24 O12 3_555 3_555 44.4(4) yes
Bi13 O24 O39 3_555 . 73.0(6) yes
Bi13 O24 O42 3_555 . 120.4(7) yes
Bi13 O24 O44 3_555 . 121.8(9) yes
Bi13 O24 O49 3_555 2_545 98.9(8) yes
Zn4 O24 P4 2_545 . 128.5(8) yes
Zn4 O24 O12 2_545 3_555 117.4(6) yes
Zn4 O24 O39 2_545 . 152.2(7) yes
Zn4 O24 O42 2_545 . 124.9(10) yes
Zn4 O24 O44 2_545 . 97.6(6) yes
Zn4 O24 O49 2_545 2_545 42.2(5) yes
P4 O24 O12 . 3_555 112.3(6) yes
P4 O24 O39 . . 37.5(6) yes
P4 O24 O42 . . 35.0(6) yes
P4 O24 O44 . . 34.6(4) yes
P4 O24 O49 . 2_545 106.7(7) yes
O12 O24 O39 3_555 . 86.8(6) yes
O12 O24 O42 3_555 . 95.7(5) yes
O12 O24 O44 3_555 . 145.0(7) yes
O12 O24 O49 3_555 2_545 133.6(8) yes
O39 O24 O42 . . 60.5(8) yes
O39 O24 O44 . . 59.2(6) yes
O39 O24 O49 . 2_545 111.5(8) yes
O42 O24 O44 . . 62.0(6) yes
O42 O24 O49 . 2_545 130.6(7) yes
O44 O24 O49 . 2_545 72.6(6) yes
Bi11 O25 P3 8_464 . 138.9(8) yes
Bi11 O25 O21 8_464 . 169.7(8) yes
Bi11 O25 O23 8_464 . 122.3(9) yes
Bi11 O25 O26 8_464 . 111.1(6) yes
Bi11 O25 O38 8_464 7_455 57.1(5) yes
P3 O25 O21 . . 35.6(5) yes
P3 O25 O23 . . 35.0(6) yes
P3 O25 O26 . . 34.0(5) yes
P3 O25 O38 . 7_455 86.6(8) yes
O21 O25 O23 . . 59.0(7) yes
O21 O25 O26 . . 59.9(6) yes
O21 O25 O38 . 7_455 121.3(7) yes
O23 O25 O26 . . 59.1(6) yes
O23 O25 O38 . 7_455 65.8(6) yes
O26 O25 O38 . 7_455 76.3(7) yes
Bi9 O26 Bi10 8_464 8_454 88.8(4) yes
Bi9 O26 P3 8_464 . 113.3(7) yes
Bi9 O26 O21 8_464 . 106.3(6) yes
Bi9 O26 O23 8_464 . 145.5(7) yes
Bi9 O26 O25 8_464 . 84.5(6) yes
Bi10 O26 P3 8_454 . 121.1(11) yes
Bi10 O26 O21 8_454 . 155.3(9) yes
Bi10 O26 O23 8_454 . 97.0(7) yes
Bi10 O26 O25 8_454 . 104.1(8) yes
P3 O26 O21 . . 35.0(6) yes
P3 O26 O23 . . 36.3(5) yes
P3 O26 O25 . . 34.5(5) yes
O21 O26 O23 . . 59.5(6) yes
O21 O26 O25 . . 59.4(6) yes
O23 O26 O25 . . 61.1(6) yes
Zn1 O27 Zn2 . . 118.3(8) yes
Zn1 O27 P8 . . 115.6(8) yes
Zn1 O27 O22 . . 82.8(6) yes
Zn1 O27 O31 . . 143.1(9) yes
Zn1 O27 O33 . . 112.0(6) yes
Zn2 O27 P8 . . 125.1(8) yes
Zn2 O27 O22 . . 158.2(9) yes
Zn2 O27 O31 . . 96.8(6) yes
Zn2 O27 O33 . . 112.4(6) yes
P8 O27 O22 . . 36.4(5) yes
P8 O27 O31 . . 35.6(5) yes
P8 O27 O33 . . 33.2(5) yes
O22 O27 O31 . . 61.5(7) yes
O22 O27 O33 . . 59.2(6) yes
O31 O27 O33 . . 58.6(6) yes
Bi7 O28 Zn3 7_566 2_565 96.7(6) yes
Bi7 O28 P6 7_566 . 145.8(9) yes
Bi7 O28 O19 7_566 . 120.0(6) yes
Bi7 O28 O32 7_566 . 120.4(6) yes
Bi7 O28 O49 7_566 . 178.4(10) yes
Zn3 O28 P6 2_565 . 117.5(7) yes
Zn3 O28 O19 2_565 . 129.9(6) yes
Zn3 O28 O32 2_565 . 131.0(6) yes
Zn3 O28 O49 2_565 . 84.8(7) yes
P6 O28 O19 . . 35.8(5) yes
P6 O28 O32 . . 34.6(5) yes
P6 O28 O49 . . 32.7(7) yes
O19 O28 O32 . . 58.5(6) yes
O19 O28 O49 . . 58.4(7) yes
O32 O28 O49 . . 58.6(7) yes
Bi6 O29 Zn3 8_464 1_565 100.4(6) yes
Bi6 O29 P7 8_464 . 148.1(9) yes
Bi6 O29 O23 8_464 1_565 55.5(5) yes
Bi6 O29 O36 8_464 . 118.2(9) yes
Bi6 O29 O43 8_464 . 128.3(6) yes
Bi6 O29 O48 8_464 . 170.3(7) yes
Zn3 O29 P7 1_565 . 111.5(10) yes
Zn3 O29 O23 1_565 1_565 45.5(4) yes
Zn3 O29 O36 1_565 . 134.7(7) yes
Zn3 O29 O43 1_565 . 113.2(10) yes
Zn3 O29 O48 1_565 . 75.6(6) yes
P7 O29 O23 . 1_565 155.1(11) yes
P7 O29 O36 . . 35.7(6) yes
P7 O29 O43 . . 35.2(5) yes
P7 O29 O48 . . 37.5(5) yes
O23 O29 O36 1_565 . 164.5(9) yes
O23 O29 O43 1_565 . 134.6(9) yes
O23 O29 O48 1_565 . 121.0(8) yes
O36 O29 O43 . . 60.8(7) yes
O36 O29 O48 . . 62.4(7) yes
O43 O29 O48 . . 61.1(6) yes
Zn2 O30 Zn4 2_555 . 126.0(7) yes
Zn2 O30 P2 2_555 . 125.0(8) yes
Zn2 O30 O37 2_555 . 127.3(8) yes
Zn2 O30 O45 2_555 . 91.7(7) yes
Zn2 O30 O46 2_555 . 143.4(9) yes
Zn4 O30 P2 . . 109.0(7) yes
Zn4 O30 O37 . . 95.8(6) yes
Zn4 O30 O45 . . 141.6(8) yes
Zn4 O30 O46 . . 82.6(6) yes
P2 O30 O37 . . 34.2(6) yes
P2 O30 O45 . . 34.4(5) yes
P2 O30 O46 . . 37.2(5) yes
O37 O30 O45 . . 59.6(6) yes
O37 O30 O46 . . 60.4(7) yes
O45 O30 O46 . . 60.1(7) yes
Bi5 O31 Bi12 3_565 8_464 103.8(5) yes
Bi5 O31 P8 3_565 . 158.0(9) yes
Bi5 O31 O17 3_565 3_565 45.1(4) yes
Bi5 O31 O19 3_565 2_555 51.9(4) yes
Bi5 O31 O22 3_565 . 142.6(7) yes
Bi5 O31 O27 3_565 . 123.8(7) yes
Bi5 O31 O33 3_565 . 158.4(7) yes
Bi12 O31 P8 8_464 . 92.3(5) yes
Bi12 O31 O17 8_464 3_565 76.1(4) yes
Bi12 O31 O19 8_464 2_555 55.5(3) yes
Bi12 O31 O22 8_464 . 111.0(5) yes
Bi12 O31 O27 8_464 . 106.8(6) yes
Bi12 O31 O33 8_464 . 56.9(4) yes
P8 O31 O17 . 3_565 156.3(8) yes
P8 O31 O19 . 2_555 134.1(10) yes
P8 O31 O22 . . 34.1(6) yes
P8 O31 O27 . . 35.1(5) yes
P8 O31 O33 . . 35.6(4) yes
O17 O31 O19 3_565 2_555 54.3(5) yes
O17 O31 O22 3_565 . 131.8(9) yes
O17 O31 O27 3_565 . 168.4(7) yes
O17 O31 O33 3_565 . 127.2(6) yes
O19 O31 O22 2_555 . 165.5(7) yes
O19 O31 O27 2_555 . 117.6(8) yes
O19 O31 O33 2_555 . 106.5(6) yes
O22 O31 O27 . . 58.3(6) yes
O22 O31 O33 . . 59.0(6) yes
O27 O31 O33 . . 61.2(6) yes
Bi2 O32 Bi13 4_575 2_565 105.9(5) yes
Bi2 O32 Bi15 4_575 4_565 100.9(4) yes
Bi2 O32 P6 4_575 . 120.9(8) yes
Bi2 O32 O11 4_575 4_575 46.2(3) yes
Bi2 O32 O12 4_575 2_565 76.5(4) yes
Bi2 O32 O19 4_575 . 125.8(5) yes
Bi2 O32 O28 4_575 . 86.4(5) yes
Bi2 O32 O49 4_575 . 139.9(9) yes
Bi13 O32 Bi15 2_565 4_565 101.3(6) yes
Bi13 O32 P6 2_565 . 125.3(6) yes
Bi13 O32 O11 2_565 4_575 113.2(6) yes
Bi13 O32 O12 2_565 2_565 45.6(3) yes
Bi13 O32 O19 2_565 . 126.4(6) yes
Bi13 O32 O28 2_565 . 144.1(7) yes
Bi13 O32 O49 2_565 . 90.8(6) yes
Bi15 O32 P6 4_565 . 96.4(6) yes
Bi15 O32 O11 4_565 4_575 54.7(4) yes
Bi15 O32 O12 4_565 2_565 73.5(5) yes
Bi15 O32 O19 4_565 . 59.0(5) yes
Bi15 O32 O28 4_565 . 109.3(6) yes
Bi15 O32 O49 4_565 . 111.4(7) yes
P6 O32 O11 . 4_575 119.3(6) yes
P6 O32 O12 . 2_565 161.8(8) yes
P6 O32 O19 . . 37.5(6) yes
P6 O32 O28 . . 34.7(5) yes
P6 O32 O49 . . 34.9(5) yes
O11 O32 O12 4_575 2_565 67.6(5) yes
O11 O32 O19 4_575 . 95.2(6) yes
O11 O32 O28 4_575 . 99.8(5) yes
O11 O32 O49 4_575 . 153.5(7) yes
O12 O32 O19 2_565 . 129.6(9) yes
O12 O32 O28 2_565 . 163.0(6) yes
O12 O32 O49 2_565 . 134.4(7) yes
O19 O32 O28 . . 60.7(6) yes
O19 O32 O49 . . 60.0(7) yes
O28 O32 O49 . . 61.2(7) yes
Bi9 O33 Bi12 8_464 8_464 91.2(4) yes
Bi9 O33 P8 8_464 . 157.9(10) yes
Bi9 O33 O8 8_464 8_464 50.0(3) yes
Bi9 O33 O22 8_464 . 136.1(7) yes
Bi9 O33 O27 8_464 . 127.0(9) yes
Bi9 O33 O31 8_464 . 161.8(7) yes
Bi12 O33 P8 8_464 . 108.1(8) yes
Bi12 O33 O8 8_464 8_464 47.8(3) yes
Bi12 O33 O22 8_464 . 126.7(8) yes
Bi12 O33 O27 8_464 . 117.7(6) yes
Bi12 O33 O31 8_464 . 71.7(5) yes
P8 O33 O8 . 8_464 152.1(11) yes
P8 O33 O22 . . 35.9(5) yes
P8 O33 O27 . . 33.8(6) yes
P8 O33 O31 . . 36.7(5) yes
O8 O33 O22 8_464 . 140.3(9) yes
O8 O33 O27 8_464 . 159.0(8) yes
O8 O33 O31 8_464 . 116.3(7) yes
O22 O33 O27 . . 58.9(6) yes
O22 O33 O31 . . 61.9(6) yes
O27 O33 O31 . . 60.2(6) yes
Zn1 O34 P1 . . 137.8(11) yes
Zn1 O34 O38 . . 143.3(7) yes
Zn1 O34 O40 . . 105.3(9) yes
Zn1 O34 O41 . . 142.2(10) yes
Zn1 O34 O44 . . 37.8(5) yes
P1 O34 O38 . . 37.9(6) yes
P1 O34 O40 . . 32.7(6) yes
P1 O34 O41 . . 33.8(5) yes
P1 O34 O44 . . 139.3(10) yes
O38 O34 O40 . . 58.0(7) yes
O38 O34 O41 . . 61.1(7) yes
O38 O34 O44 . . 177.2(8) yes
O40 O34 O41 . . 58.3(6) yes
O40 O34 O44 . . 119.8(9) yes
O41 O34 O44 . . 116.4(7) yes
Zn3 O35 Zn4 2_565 . 117.4(11) yes
Zn3 O35 P5 2_565 . 143.5(13) yes
Zn3 O35 O18 2_565 . 122.3(9) yes
Zn3 O35 O47 2_565 . 119.1(9) yes
Zn3 O35 O49 2_565 . 76.9(7) yes
Zn3 O35 O50 2_565 . 175.3(11) yes
Zn4 O35 P5 . . 98.7(7) yes
Zn4 O35 O18 . . 114.3(6) yes
Zn4 O35 O47 . . 111.6(7) yes
Zn4 O35 O49 . . 41.9(5) yes
Zn4 O35 O50 . . 59.8(7) yes
P5 O35 O18 . . 34.1(6) yes
P5 O35 O47 . . 33.6(6) yes
P5 O35 O49 . . 139.5(9) yes
P5 O35 O50 . . 39.0(7) yes
O18 O35 O47 . . 58.5(7) yes
O18 O35 O49 . . 139.0(8) yes
O18 O35 O50 . . 62.0(7) yes
O47 O35 O49 . . 148.4(9) yes
O47 O35 O50 . . 60.8(8) yes
O49 O35 O50 . . 100.9(9) yes
Bi11 O36 P7 8_464 . 145.5(9) yes
Bi11 O36 O29 8_464 . 149.2(7) yes
Bi11 O36 O43 8_464 . 111.6(6) yes
Bi11 O36 O48 8_464 . 147.9(9) yes
P7 O36 O29 . . 36.4(6) yes
P7 O36 O43 . . 34.0(5) yes
P7 O36 O48 . . 33.0(5) yes
O29 O36 O43 . . 59.7(7) yes
O29 O36 O48 . . 57.1(6) yes
O43 O36 O48 . . 59.1(6) yes
Bi14 O37 Bi16 2_555 2_555 88.9(4) yes
Bi14 O37 P2 2_555 . 107.9(7) yes
Bi14 O37 O30 2_555 . 116.9(6) yes
Bi14 O37 O45 2_555 . 74.6(6) yes
Bi14 O37 O46 2_555 . 128.7(8) yes
Bi16 O37 P2 2_555 . 107.5(10) yes
Bi16 O37 O30 2_555 . 137.9(9) yes
Bi16 O37 O45 2_555 . 101.3(8) yes
Bi16 O37 O46 2_555 . 79.6(7) yes
P2 O37 O30 . . 35.6(5) yes
P2 O37 O45 . . 33.8(6) yes
P2 O37 O46 . . 34.9(6) yes
O30 O37 O45 . . 59.7(6) yes
O30 O37 O46 . . 58.3(6) yes
O45 O37 O46 . . 59.4(8) yes
Bi6 O38 Bi10 2_555 2_555 86.3(5) yes
Bi6 O38 Bi11 2_555 2_545 147.0(6) yes
Bi6 O38 P1 2_555 . 95.0(8) yes
Bi6 O38 O20 2_555 2_555 41.2(3) yes
Bi6 O38 O23 2_555 7_455 50.6(4) yes
Bi6 O38 O25 2_555 7_455 101.5(6) yes
Bi6 O38 O34 2_555 . 121.7(9) yes
Bi6 O38 O40 2_555 . 59.4(6) yes
Bi6 O38 O41 2_555 . 98.4(6) yes
Bi10 O38 Bi11 2_555 2_545 105.8(7) yes
Bi10 O38 P1 2_555 . 101.2(6) yes
Bi10 O38 O20 2_555 2_555 45.3(4) yes
Bi10 O38 O23 2_555 7_455 87.6(7) yes
Bi10 O38 O25 2_555 7_455 95.5(8) yes
Bi10 O38 O34 2_555 . 123.2(6) yes
Bi10 O38 O40 2_555 . 108.5(6) yes
Bi10 O38 O41 2_555 . 67.4(6) yes
Bi11 O38 P1 2_545 . 111.9(9) yes
Bi11 O38 O20 2_545 2_555 142.8(9) yes
Bi11 O38 O23 2_545 7_455 98.4(6) yes
Bi11 O38 O25 2_545 7_455 47.7(4) yes
Bi11 O38 O34 2_545 . 77.5(6) yes
Bi11 O38 O40 2_545 . 137.9(10) yes
Bi11 O38 O41 2_545 . 114.7(7) yes
P1 O38 O20 . 2_555 98.5(7) yes
P1 O38 O23 . 7_455 144.3(9) yes
P1 O38 O25 . 7_455 157.1(10) yes
P1 O38 O34 . . 36.3(6) yes
P1 O38 O40 . . 37.8(6) yes
P1 O38 O41 . . 34.4(5) yes
O20 O38 O23 2_555 7_455 63.6(5) yes
O20 O38 O25 2_555 7_455 104.3(8) yes
O20 O38 O34 2_555 . 134.8(8) yes
O20 O38 O40 2_555 . 79.3(7) yes
O20 O38 O41 2_555 . 79.1(6) yes
O23 O38 O25 7_455 7_455 51.1(5) yes
O23 O38 O34 7_455 . 149.0(8) yes
O23 O38 O40 7_455 . 106.5(7) yes
O23 O38 O41 7_455 . 142.5(8) yes
O25 O38 O34 7_455 . 120.8(8) yes
O25 O38 O40 7_455 . 147.1(7) yes
O25 O38 O41 7_455 . 152.8(8) yes
O34 O38 O40 . . 63.6(8) yes
O34 O38 O41 . . 60.8(7) yes
O40 O38 O41 . . 60.0(7) yes
Bi5 O39 Bi13 . 3_555 142.1(8) yes
Bi5 O39 Bi15 . . 83.6(4) yes
Bi5 O39 P4 . . 125.3(9) yes
Bi5 O39 O17 . . 43.5(4) yes
Bi5 O39 O19 . 4_564 50.7(4) yes
Bi5 O39 O24 . . 163.6(9) yes
Bi5 O39 O42 . . 107.5(7) yes
Bi5 O39 O44 . . 103.6(6) yes
Bi13 O39 Bi15 3_555 . 89.6(4) yes
Bi13 O39 P4 3_555 . 92.6(7) yes
Bi13 O39 O17 3_555 . 135.0(5) yes
Bi13 O39 O19 3_555 4_564 95.7(6) yes
Bi13 O39 O24 3_555 . 54.2(5) yes
Bi13 O39 O42 3_555 . 105.2(7) yes
Bi13 O39 O44 3_555 . 108.1(6) yes
Bi15 O39 P4 . . 102.4(8) yes
Bi15 O39 O17 . . 46.6(3) yes
Bi15 O39 O19 . 4_564 54.5(4) yes
Bi15 O39 O24 . . 101.1(6) yes
Bi15 O39 O42 . . 70.7(5) yes
Bi15 O39 O44 . . 133.0(9) yes
P4 O39 O17 . . 104.8(9) yes
P4 O39 O19 . 4_564 155.2(10) yes
P4 O39 O24 . . 38.4(6) yes
P4 O39 O42 . . 34.5(6) yes
P4 O39 O44 . . 36.1(5) yes
O17 O39 O19 . 4_564 54.0(5) yes
O17 O39 O24 . . 131.5(9) yes
O17 O39 O42 . . 73.4(7) yes
O17 O39 O44 . . 110.2(8) yes
O19 O39 O24 4_564 . 143.8(7) yes
O19 O39 O42 4_564 . 120.8(7) yes
O19 O39 O44 4_564 . 154.2(8) yes
O24 O39 O42 . . 60.4(7) yes
O24 O39 O44 . . 61.7(6) yes
O42 O39 O44 . . 62.8(7) yes
Bi6 O40 Zn2 2_555 . 120.8(7) yes
Bi6 O40 P1 2_555 . 102.3(11) yes
Bi6 O40 O34 2_555 . 123.3(9) yes
Bi6 O40 O38 2_555 . 66.2(7) yes
Bi6 O40 O41 2_555 . 104.0(9) yes
Zn2 O40 P1 . . 131.2(12) yes
Zn2 O40 O34 . . 100.3(9) yes
Zn2 O40 O38 . . 146.2(8) yes
Zn2 O40 O41 . . 133.6(10) yes
P1 O40 O34 . . 31.9(6) yes
P1 O40 O38 . . 38.5(6) yes
P1 O40 O41 . . 35.4(5) yes
O34 O40 O38 . . 58.4(8) yes
O34 O40 O41 . . 59.7(6) yes
O38 O40 O41 . . 61.8(7) yes
Bi3 O41 Bi8 2_555 2_545 135.7(5) yes
Bi3 O41 Bi10 2_555 2_555 82.1(5) yes
Bi3 O41 P1 2_555 . 114.9(7) yes
Bi3 O41 O5 2_555 2_555 45.9(3) yes
Bi3 O41 O7 2_555 2_545 100.3(5) yes
Bi3 O41 O34 2_555 . 141.6(7) yes
Bi3 O41 O38 2_555 . 111.4(7) yes
Bi3 O41 O40 2_555 . 81.0(6) yes
Bi8 O41 Bi10 2_545 2_555 91.4(6) yes
Bi8 O41 P1 2_545 . 109.2(7) yes
Bi8 O41 O5 2_545 2_555 100.5(6) yes
Bi8 O41 O7 2_545 2_545 45.5(3) yes
Bi8 O41 O34 2_545 . 81.0(6) yes
Bi8 O41 O38 2_545 . 101.8(6) yes
Bi8 O41 O40 2_545 . 142.9(7) yes
Bi10 O41 P1 2_555 . 93.7(8) yes
Bi10 O41 O5 2_555 2_555 46.1(4) yes
Bi10 O41 O7 2_555 2_545 53.2(4) yes
Bi10 O41 O34 2_555 . 112.7(7) yes
Bi10 O41 O38 2_555 . 58.7(6) yes
Bi10 O41 O40 2_555 . 101.0(7) yes
P1 O41 O5 . 2_555 130.5(10) yes
P1 O41 O7 . 2_545 127.9(10) yes
P1 O41 O34 . . 33.5(5) yes
P1 O41 O38 . . 35.5(7) yes
P1 O41 O40 . . 36.0(5) yes
O5 O41 O7 2_555 2_545 56.7(5) yes
O5 O41 O34 2_555 . 158.6(9) yes
O5 O41 O38 2_555 . 101.1(8) yes
O5 O41 O40 2_555 . 113.3(7) yes
O7 O41 O34 2_545 . 117.1(7) yes
O7 O41 O38 2_545 . 97.3(8) yes
O7 O41 O40 2_545 . 153.1(9) yes
O34 O41 O38 . . 58.0(7) yes
O34 O41 O40 . . 61.9(6) yes
O38 O41 O40 . . 58.2(7) yes
Bi8 O42 Bi14 2_545 . 81.0(5) yes
Bi8 O42 P4 2_545 . 137.4(9) yes
Bi8 O42 O24 2_545 . 117.5(8) yes
Bi8 O42 O39 2_545 . 172.3(6) yes
Bi8 O42 O44 2_545 . 114.3(8) yes
Bi14 O42 P4 . . 129.0(11) yes
Bi14 O42 O24 . . 161.5(11) yes
Bi14 O42 O39 . . 102.6(7) yes
Bi14 O42 O44 . . 114.8(7) yes
P4 O42 O24 . . 37.0(6) yes
P4 O42 O39 . . 35.5(7) yes
P4 O42 O44 . . 31.4(5) yes
O24 O42 O39 . . 59.1(7) yes
O24 O42 O44 . . 59.6(6) yes
O39 O42 O44 . . 58.0(7) yes
Bi4 O43 Bi9 8_464 8_464 76.7(4) yes
Bi4 O43 P7 8_464 . 109.5(11) yes
Bi4 O43 O11 8_464 8_464 44.8(4) yes
Bi4 O43 O29 8_464 . 96.0(8) yes
Bi4 O43 O36 8_464 . 84.9(7) yes
Bi4 O43 O48 8_464 . 143.5(10) yes
Bi9 O43 P7 8_464 . 123.2(8) yes
Bi9 O43 O11 8_464 8_464 44.4(3) yes
Bi9 O43 O29 8_464 . 154.6(9) yes
Bi9 O43 O36 8_464 . 95.5(6) yes
Bi9 O43 O48 8_464 . 115.6(7) yes
P7 O43 O11 . 8_464 148.2(12) yes
P7 O43 O29 . . 36.1(5) yes
P7 O43 O36 . . 34.1(6) yes
P7 O43 O48 . . 34.3(6) yes
O11 O43 O29 8_464 . 139.5(8) yes
O11 O43 O36 8_464 . 114.7(8) yes
O11 O43 O48 8_464 . 159.9(8) yes
O29 O43 O36 . . 59.4(7) yes
O29 O43 O48 . . 57.6(6) yes
O36 O43 O48 . . 60.7(7) yes
Zn1 O44 P4 . . 147.8(14) yes
Zn1 O44 O24 . . 141.6(10) yes
Zn1 O44 O34 . . 38.1(5) yes
Zn1 O44 O39 . . 156.8(9) yes
Zn1 O44 O42 . . 117.3(10) yes
P4 O44 O24 . . 36.1(5) yes
P4 O44 O34 . . 109.7(10) yes
P4 O44 O39 . . 36.8(6) yes
P4 O44 O42 . . 31.0(6) yes
O24 O44 O34 . . 117.5(9) yes
O24 O44 O39 . . 59.1(6) yes
O24 O44 O42 . . 58.4(6) yes
O34 O44 O39 . . 133.5(8) yes
O34 O44 O42 . . 79.5(8) yes
O39 O44 O42 . . 59.2(7) yes
Bi5 O45 P2 2_555 . 135.7(12) yes
Bi5 O45 O17 2_555 2_555 44.6(4) yes
Bi5 O45 O30 2_555 . 163.9(12) yes
Bi5 O45 O37 2_555 . 121.3(7) yes
Bi5 O45 O46 2_555 . 106.8(10) yes
P2 O45 O17 . 2_555 113.8(8) yes
P2 O45 O30 . . 36.2(5) yes
P2 O45 O37 . . 34.2(6) yes
P2 O45 O46 . . 35.6(7) yes
O17 O45 O30 2_555 . 144.0(10) yes
O17 O45 O37 2_555 . 83.8(6) yes
O17 O45 O46 2_555 . 110.5(7) yes
O30 O45 O37 . . 60.7(7) yes
O30 O45 O46 . . 59.0(7) yes
O37 O45 O46 . . 60.4(7) yes
Bi13 O46 Zn4 4_565 . 89.2(5) yes
Bi13 O46 P2 4_565 . 145.9(11) yes
Bi13 O46 O12 4_565 4_565 43.5(4) yes
Bi13 O46 O22 4_565 4_565 49.9(4) yes
Bi13 O46 O30 4_565 . 131.5(8) yes
Bi13 O46 O37 4_565 . 113.5(7) yes
Bi13 O46 O45 4_565 . 163.7(7) yes
Zn4 O46 P2 . . 73.5(7) yes
Zn4 O46 O12 . 4_565 88.6(5) yes
Zn4 O46 O22 . 4_565 137.9(6) yes
Zn4 O46 O30 . . 42.3(4) yes
Zn4 O46 O37 . . 76.0(7) yes
Zn4 O46 O45 . . 102.8(8) yes
P2 O46 O12 . 4_565 105.6(9) yes
P2 O46 O22 . 4_565 133.2(8) yes
P2 O46 O30 . . 38.2(5) yes
P2 O46 O37 . . 34.5(5) yes
P2 O46 O45 . . 34.7(7) yes
O12 O46 O22 4_565 4_565 56.1(5) yes
O12 O46 O30 4_565 . 116.5(9) yes
O12 O46 O37 4_565 . 71.2(6) yes
O12 O46 O45 4_565 . 124.7(8) yes
O22 O46 O30 4_565 . 169.5(8) yes
O22 O46 O37 4_565 . 108.2(6) yes
O22 O46 O45 4_565 . 115.7(8) yes
O30 O46 O37 . . 61.3(7) yes
O30 O46 O45 . . 60.9(7) yes
O37 O46 O45 . . 60.2(8) yes
Bi6 O47 P5 . . 153.8(13) yes
Bi6 O47 O18 . . 149.7(10) yes
Bi6 O47 O20 . . 46.0(5) yes
Bi6 O47 O35 . . 119.5(9) yes
Bi6 O47 O50 . . 147.3(11) yes
P5 O47 O18 . . 35.5(7) yes
P5 O47 O20 . . 159.2(9) yes
P5 O47 O35 . . 34.4(6) yes
P5 O47 O50 . . 35.0(6) yes
O18 O47 O20 . . 136.9(11) yes
O18 O47 O35 . . 60.7(8) yes
O18 O47 O50 . . 61.3(7) yes
O20 O47 O35 . . 162.4(10) yes
O20 O47 O50 . . 128.0(8) yes
O35 O47 O50 . . 56.4(7) yes
Zn2 O48 Zn3 . 1_565 125.5(6) yes
Zn2 O48 P7 . . 138.4(11) yes
Zn2 O48 O29 . . 145.9(11) yes
Zn2 O48 O36 . . 105.1(8) yes
Zn2 O48 O43 . . 142.0(8) yes
Zn3 O48 P7 1_565 . 83.4(7) yes
Zn3 O48 O29 1_565 . 45.6(4) yes
Zn3 O48 O36 1_565 . 104.4(7) yes
Zn3 O48 O43 1_565 . 92.5(6) yes
P7 O48 O29 . . 38.9(5) yes
P7 O48 O36 . . 33.5(6) yes
P7 O48 O43 . . 34.7(6) yes
O29 O48 O36 . . 60.5(7) yes
O29 O48 O43 . . 61.3(6) yes
O36 O48 O43 . . 60.3(7) yes
Zn4 O49 P6 . . 151.4(15) yes
Zn4 O49 O19 . . 133.1(10) yes
Zn4 O49 O24 . 2_565 44.5(5) yes
Zn4 O49 O28 . . 121.0(13) yes
Zn4 O49 O32 . . 167.0(11) yes
Zn4 O49 O35 . . 46.8(7) yes
P6 O49 O19 . . 36.9(6) yes
P6 O49 O24 . 2_565 163.1(13) yes
P6 O49 O28 . . 33.5(7) yes
P6 O49 O32 . . 35.6(6) yes
P6 O49 O35 . . 110.1(12) yes
O19 O49 O24 . 2_565 147.8(10) yes
O19 O49 O28 . . 60.3(6) yes
O19 O49 O32 . . 59.7(7) yes
O19 O49 O35 . . 122.6(9) yes
O24 O49 O28 2_565 . 151.8(12) yes
O24 O49 O32 2_565 . 127.6(9) yes
O24 O49 O35 2_565 . 79.9(8) yes
O28 O49 O32 . . 60.2(6) yes
O28 O49 O35 . . 76.7(8) yes
O32 O49 O35 . . 127.8(9) yes
Bi1 O50 Bi3 2_555 . 86.5(4) yes
Bi1 O50 Zn4 2_555 . 95.1(8) yes
Bi1 O50 P5 2_555 . 160.3(10) yes
Bi1 O50 O18 2_555 . 126.6(7) yes
Bi1 O50 O35 2_555 . 143.8(11) yes
Bi1 O50 O47 2_555 . 153.4(9) yes
Bi3 O50 Zn4 . . 126.4(7) yes
Bi3 O50 P5 . . 103.2(10) yes
Bi3 O50 O18 . . 112.8(9) yes
Bi3 O50 O35 . . 124.9(8) yes
Bi3 O50 O47 . . 69.0(6) yes
Zn4 O50 P5 . . 92.7(8) yes
Zn4 O50 O18 . . 108.6(7) yes
Zn4 O50 O35 . . 53.1(7) yes
Zn4 O50 O47 . . 107.7(7) yes
P5 O50 O18 . . 33.8(5) yes
P5 O50 O35 . . 39.6(7) yes
P5 O50 O47 . . 34.8(6) yes
O18 O50 O35 . . 62.1(7) yes
O18 O50 O47 . . 59.1(7) yes
O35 O50 O47 . . 62.8(8) yes

loop_
_geom_bond_atom_site_label_1
_geom_bond_atom_site_label_2
_geom_bond_site_symmetry_2
_geom_bond_distance
_geom_bond_publ_flag
Bi1 O2 . 2.366(8) yes
Bi1 O3 . 2.405(11) yes
Bi1 O10 . 2.223(10) yes
Bi1 O12 3_565 2.466(17) yes
Bi1 O15 . 2.204(10) yes
Bi1 O24 1_565 2.929(14) yes
Bi1 O50 2_555 2.820(15) yes
Bi2 O6 . 2.269(10) yes
Bi2 O8 . 2.295(11) yes
Bi2 O11 . 2.224(14) yes
Bi2 O14 . 2.265(14) yes
Bi2 O22 3_565 2.989(12) yes
Bi2 O32 4_574 2.605(11) yes
Bi3 O2 . 2.289(9) yes
Bi3 O4 . 2.198(9) yes
Bi3 O5 . 2.276(14) yes
Bi3 O10 . 2.210(13) yes
Bi3 O41 2_555 2.925(15) yes
Bi3 O50 . 2.996(18) yes
Bi4 O10 . 2.738(10) yes
Bi4 O11 . 2.171(15) yes
Bi4 O13 . 2.321(11) yes
Bi4 O14 . 2.623(13) yes
Bi4 O15 . 2.208(10) yes
Bi4 O18 . 2.701(19) yes
Bi4 O43 8_565 2.688(17) yes
Bi5 O17 . 2.052(14) yes
Bi5 O19 4_564 2.344(13) yes
Bi5 O31 3_565 2.249(14) yes
Bi5 O39 . 2.496(16) yes
Bi5 O45 2_555 2.33(2) yes
Bi6 O20 . 2.025(14) yes
Bi6 O23 8_555 2.459(16) yes
Bi6 O29 8_565 2.395(17) yes
Bi6 O38 2_555 2.752(16) yes
Bi6 O40 2_555 2.59(2) yes
Bi6 O47 . 2.231(19) yes
Bi7 O6 . 2.281(14) yes
Bi7 O8 6_545 2.279(15) yes
Bi7 O14 . 2.220(10) yes
Bi7 O16 . 2.223(10) yes
Bi7 O20 . 2.754(18) yes
Bi7 O28 7_566 2.876(11) yes
Bi8 O1 . 2.217(8) yes
Bi8 O3 . 2.235(11) yes
Bi8 O7 . 2.201(13) yes
Bi8 O15 . 2.306(14) yes
Bi8 O18 . 2.956(12) yes
Bi8 O41 2_565 2.767(15) yes
Bi8 O42 2_565 2.97(2) yes
Bi9 O6 6_555 2.411(14) yes
Bi9 O8 . 2.405(15) yes
Bi9 O9 1_565 2.224(10) yes
Bi9 O11 . 2.252(10) yes
Bi9 O13 . 2.466(16) yes
Bi9 O26 8_565 2.760(15) yes
Bi9 O33 8_565 2.739(14) yes
Bi9 O43 8_565 2.997(16) yes
Bi10 O5 . 2.276(10) yes
Bi10 O7 1_545 2.599(10) yes
Bi10 O9 . 2.568(14) yes
Bi10 O16 . 2.244(14) yes
Bi10 O20 . 2.193(13) yes
Bi10 O26 8_555 2.741(15) yes
Bi10 O38 2_555 2.682(18) yes
Bi10 O41 2_555 2.90(2) yes
Bi11 O13 . 2.068(12) yes
Bi11 O18 . 2.465(15) yes
Bi11 O25 8_565 2.228(18) yes
Bi11 O36 8_565 2.273(16) yes
Bi11 O38 2_565 2.530(16) yes
Bi12 O6 . 2.298(10) yes
Bi12 O8 . 2.275(10) yes
Bi12 O9 6_555 2.318(14) yes
Bi12 O16 6_555 2.216(14) yes
Bi12 O19 7_566 2.753(12) yes
Bi12 O31 8_565 2.990(12) yes
Bi12 O33 8_565 2.639(14) yes
Bi13 O12 . 2.064(13) yes
Bi13 O22 . 2.270(15) yes
Bi13 O24 3_555 2.490(17) yes
Bi13 O32 2_545 2.402(12) yes
Bi13 O39 3_555 2.938(16) yes
Bi13 O46 4_564 2.302(16) yes
Bi14 O1 1_545 2.388(8) yes
Bi14 O4 . 2.447(9) yes
Bi14 O5 . 2.216(10) yes
Bi14 O7 1_545 2.220(10) yes
Bi14 O17 . 2.364(17) yes
Bi14 O37 2_555 2.944(16) yes
Bi14 O42 . 2.931(17) yes
Bi15 O7 1_545 2.222(14) yes
Bi15 O9 . 2.212(11) yes
Bi15 O11 1_545 2.675(10) yes
Bi15 O15 1_545 2.673(14) yes
Bi15 O17 . 2.273(12) yes
Bi15 O19 4_564 2.619(18) yes
Bi15 O32 4_564 2.820(16) yes
Bi15 O39 . 2.807(12) yes
Bi16 O5 . 2.491(14) yes
Bi16 O10 . 2.181(14) yes
Bi16 O12 3_565 2.272(12) yes
Bi16 O14 . 2.228(10) yes
Bi16 O16 . 2.648(11) yes
Bi16 O22 3_565 2.959(19) yes
Bi16 O37 2_555 2.661(16) yes
Zn1 O21 . 1.910(11) yes
Zn1 O22 . 2.976(19) yes
Zn1 O27 . 2.018(14) yes
Zn1 O34 . 1.91(2) yes
Zn1 O44 . 1.897(16) yes
Zn2 O27 . 1.996(15) yes
Zn2 O30 2_555 1.984(13) yes
Zn2 O40 . 1.94(2) yes
Zn2 O48 . 1.920(13) yes
Zn3 P3 . 2.993(4) yes
Zn3 P6 2_545 2.948(6) yes
Zn3 P7 1_545 2.969(5) yes
Zn3 O21 . 2.925(14) yes
Zn3 O23 . 2.011(15) yes
Zn3 O28 2_545 1.910(18) yes
Zn3 O29 1_545 2.017(15) yes
Zn3 O35 2_545 1.920(13) yes
Zn3 O48 1_545 2.735(16) yes
Zn4 P2 . 2.945(5) yes
Zn4 P5 . 2.756(6) yes
Zn4 O24 2_565 1.969(13) yes
Zn4 O30 . 2.028(14) yes
Zn4 O35 . 2.060(19) yes
Zn4 O46 . 2.985(18) yes
Zn4 O49 . 1.89(2) yes
Zn4 O50 . 2.23(2) yes
P1 O34 . 1.513(18) yes
P1 O38 . 1.57(2) yes
P1 O40 . 1.544(17) yes
P1 O41 . 1.525(13) yes
P2 O30 . 1.577(13) yes
P2 O37 . 1.526(17) yes
P2 O45 . 1.51(2) yes
P2 O46 . 1.54(2) yes
P3 O21 . 1.524(16) yes
P3 O23 . 1.561(16) yes
P3 O25 . 1.529(18) yes
P3 O26 . 1.510(14) yes
P4 O24 . 1.570(14) yes
P4 O39 . 1.54(2) yes
P4 O42 . 1.50(2) yes
P4 O44 . 1.512(13) yes
P5 O18 . 1.522(17) yes
P5 O35 . 1.54(2) yes
P5 O47 . 1.51(2) yes
P5 O50 . 1.522(17) yes
P6 O19 . 1.554(16) yes
P6 O28 . 1.530(16) yes
P6 O32 . 1.527(16) yes
P6 O49 . 1.500(17) yes
P7 O29 . 1.562(16) yes
P7 O36 . 1.535(19) yes
P7 O43 . 1.529(17) yes
P7 O48 . 1.514(16) yes
P8 O22 . 1.525(16) yes
P8 O27 . 1.526(17) yes
P8 O31 . 1.544(17) yes
P8 O33 . 1.505(12) yes
O1 O3 . 2.62(2) yes
O1 O4 1_565 2.73(2) yes
O1 O7 . 2.648(14) yes
O1 O7 2_555 2.648(14) yes
O2 O3 . 2.82(2) yes
O2 O4 . 2.65(2) yes
O2 O10 . 2.674(13) yes
O2 O10 2_555 2.674(13) yes
O3 O15 . 2.712(14) yes
O3 O15 2_555 2.712(14) yes
O4 O5 . 2.720(14) yes
O4 O5 2_555 2.720(14) yes
O5 O7 1_545 2.765(15) yes
O5 O10 . 2.665(15) yes
O5 O16 . 2.97(2) yes
O5 O17 . 2.938(19) yes
O5 O20 . 2.868(14) yes
O5 O41 2_555 2.91(2) yes
O6 O8 . 2.709(15) yes
O6 O8 6_545 2.711(15) yes
O6 O9 6_555 2.75(2) yes
O6 O14 . 2.711(19) yes
O7 O15 . 2.668(15) yes
O7 O17 1_565 2.616(19) yes
O7 O41 2_565 2.91(2) yes
O8 O11 . 2.70(2) yes
O8 O16 6_555 2.68(2) yes
O8 O33 8_565 2.932(15) yes
O9 O11 1_545 2.733(16) yes
O9 O16 . 2.703(16) yes
O9 O19 4_564 2.906(18) yes
O10 O12 3_565 2.660(19) yes
O10 O14 . 2.93(2) yes
O10 O15 . 2.736(15) yes
O11 O13 . 2.731(19) yes
O11 O14 . 2.689(16) yes
O11 O15 . 3.00(2) yes
O11 O32 4_574 2.991(17) yes
O11 O43 8_565 2.967(16) yes
O12 O14 3_565 2.921(14) yes
O12 O15 3_565 2.975(19) yes
O12 O22 . 2.78(2) yes
O12 O24 3_555 2.886(16) yes
O12 O32 2_545 2.83(2) yes
O12 O46 4_564 2.992(17) yes
O13 O18 . 2.68(2) yes
O14 O16 . 2.710(16) yes
O16 O20 . 2.79(2) yes
O17 O19 4_564 2.65(2) yes
O17 O31 3_565 2.88(2) yes
O17 O39 . 2.932(18) yes
O17 O45 2_555 2.902(19) yes
O18 O35 . 2.53(3) yes
O18 O47 . 2.47(2) yes
O18 O50 . 2.53(3) yes
O19 O28 . 2.51(2) yes
O19 O31 2_555 2.924(19) yes
O19 O32 . 2.457(19) yes
O19 O39 4_565 2.91(2) yes
O19 O49 . 2.46(3) yes
O20 O38 2_555 2.97(2) yes
O20 O47 . 2.78(3) yes
O21 O23 . 2.47(2) yes
O21 O25 . 2.48(3) yes
O21 O26 . 2.491(16) yes
O22 O27 . 2.45(2) yes
O22 O31 . 2.53(2) yes
O22 O33 . 2.46(2) yes
O22 O46 4_564 2.92(2) yes
O23 O25 . 2.54(2) yes
O23 O26 . 2.50(2) yes
O23 O29 1_545 2.82(2) yes
O23 O38 7_455 2.98(2) yes
O24 O39 . 2.45(2) yes
O24 O42 . 2.48(2) yes
O24 O44 . 2.513(19) yes
O24 O49 2_545 2.806(19) yes
O25 O26 . 2.51(2) yes
O25 O38 7_455 2.91(3) yes
O27 O31 . 2.50(3) yes
O27 O33 . 2.528(17) yes
O28 O32 . 2.51(2) yes
O28 O49 . 2.54(2) yes
O29 O36 . 2.50(2) yes
O29 O43 . 2.51(2) yes
O29 O48 . 2.42(2) yes
O30 O37 . 2.545(16) yes
O30 O45 . 2.52(2) yes
O30 O46 . 2.47(2) yes
O31 O33 . 2.46(2) yes
O32 O49 . 2.47(3) yes
O34 O38 . 2.46(3) yes
O34 O40 . 2.58(2) yes
O34 O41 . 2.53(2) yes
O34 O44 . 3.00(3) yes
O35 O47 . 2.54(3) yes
O35 O49 . 2.83(4) yes
O35 O50 . 2.373(19) yes
O36 O43 . 2.54(3) yes
O36 O48 . 2.55(3) yes
O37 O45 . 2.52(3) yes
O37 O46 . 2.52(3) yes
O38 O40 . 2.45(3) yes
O38 O41 . 2.54(2) yes
O39 O42 . 2.48(3) yes
O39 O44 . 2.45(2) yes
O40 O41 . 2.49(2) yes
O42 O44 . 2.57(2) yes
O43 O48 . 2.508(17) yes
O45 O46 . 2.50(3) yes
O47 O50 . 2.49(3) yes
